data_7710784
loop_
_publ_author_name
'Marvelous, Christian'
'de Azevedo Santos, Lucas'
'Siegler, Maxime A.'
'Fonseca Guerra, C\'elia'
'Bouwman, Elisabeth'

_publ_section_title
;
 Cleaner and stronger: how 8-quinolinolate facilitates formation of
 Co(III)-thiolate from Co(II)-disulfide complexes.
;
_journal_name_full 'Dalton transactions (Cambridge, England : 2003)'
_journal_paper_doi 10.1039/d2dt02106d
_journal_year 2022
_chemical_formula_moiety 'C50 H51 Ag Co2 N9 O2 S2, 3(F6 Sb), 0.969(C2 H3 N)'
_chemical_formula_sum 'C51.94 H53.91 Ag Co2 F18 N9.97 O2 S2 Sb3'
_chemical_formula_weight 1846.88
_space_group_crystal_system monoclinic
_space_group_IT_number 14
_space_group_name_Hall '-P 2ybc'
_space_group_name_H-M_alt 'P 1 21/c 1'
_atom_sites_solution_hydrogens geom
_atom_sites_solution_primary direct
_atom_sites_solution_secondary difmap
_audit_creation_method SHELXL-2018/3
_audit_update_record
;
2022-04-21 deposited with the CCDC.	2022-07-18 downloaded from the CCDC.
;
_cell_angle_alpha 90
_cell_angle_beta 112.171(3)
_cell_angle_gamma 90
_cell_formula_units_Z 4
_cell_length_a 15.7072(5)
_cell_length_b 27.0793(6)
_cell_length_c 19.3101(6)
_cell_measurement_reflns_used 20740
_cell_measurement_temperature 110(2)
_cell_measurement_theta_max 27.6020
_cell_measurement_theta_min 2.7040
_cell_volume 7606.1(4)
_computing_cell_refinement 'CrysAlisPro 1.171.39.29c (Rigaku OD, 2017)'
_computing_data_collection 'CrysAlisPro 1.171.39.29c (Rigaku OD, 2017)'
_computing_data_reduction 'CrysAlisPro 1.171.39.29c (Rigaku OD, 2017)'
_computing_molecular_graphics 'SHELXTL v6.10 (Sheldrick, 2008)'
_computing_publication_material 'SHELXTL v6.10 (Sheldrick, 2008)'
_computing_structure_refinement 'SHELXL-2018/3 (Sheldrick, 2018)'
_computing_structure_solution 'SHELXS-2018/3 (Sheldrick, 2018)'
_diffrn_ambient_temperature 110(2)
_diffrn_measured_fraction_theta_full 0.999
_diffrn_measured_fraction_theta_max 0.999
_diffrn_measurement_device_type 'SuperNova, Dual, Cu at zero, Atlas'
_diffrn_measurement_method '\w scans'
_diffrn_radiation_monochromator mirror
_diffrn_radiation_source 'SuperNova (Mo) X-ray Source'
_diffrn_radiation_type MoK\a
_diffrn_radiation_wavelength 0.71073
_diffrn_reflns_av_R_equivalents 0.0483
_diffrn_reflns_av_unetI/netI 0.0771
_diffrn_reflns_Laue_measured_fraction_full 0.999
_diffrn_reflns_Laue_measured_fraction_max 0.999
_diffrn_reflns_limit_h_max 20
_diffrn_reflns_limit_h_min -20
_diffrn_reflns_limit_k_max 35
_diffrn_reflns_limit_k_min -35
_diffrn_reflns_limit_l_max 25
_diffrn_reflns_limit_l_min -25
_diffrn_reflns_number 61799
_diffrn_reflns_point_group_measured_fraction_full 0.999
_diffrn_reflns_point_group_measured_fraction_max 0.999
_diffrn_reflns_theta_full 25.242
_diffrn_reflns_theta_max 27.500
_diffrn_reflns_theta_min 2.055
_exptl_absorpt_coefficient_mu 1.868
_exptl_absorpt_correction_T_max 1.000
_exptl_absorpt_correction_T_min 0.295
_exptl_absorpt_correction_type gaussian
_exptl_absorpt_process_details
;
CrysAlisPro 1.171.41.93a (Rigaku Oxford Diffraction, 2020)
Numerical absorption correction based on gaussian integration over
a multifaceted crystal model
;
_exptl_crystal_colour brown
_exptl_crystal_density_diffrn 1.613
_exptl_crystal_description 'irregular block'
_exptl_crystal_F_000 3597
_exptl_crystal_size_max 0.515
_exptl_crystal_size_mid 0.373
_exptl_crystal_size_min 0.220
_refine_diff_density_max 1.752
_refine_diff_density_min -1.281
_refine_diff_density_rms 0.157
_refine_ls_extinction_method none
_refine_ls_goodness_of_fit_ref 1.068
_refine_ls_hydrogen_treatment constr
_refine_ls_matrix_type full
_refine_ls_number_parameters 1385
_refine_ls_number_reflns 21893
_refine_ls_number_restraints 2501
_refine_ls_restrained_S_all 1.075
_refine_ls_R_factor_all 0.0972
_refine_ls_R_factor_gt 0.0715
_refine_ls_shift/su_max 0.001
_refine_ls_shift/su_mean 0.000
_refine_ls_structure_factor_coef Fsqd
_refine_ls_weighting_details 'w=1/[\s^2^(Fo^2^)+(0.1368P)^2^] where P=(Fo^2^+2Fc^2^)/3'
_refine_ls_weighting_scheme calc
_refine_ls_wR_factor_gt 0.2134
_refine_ls_wR_factor_ref 0.2308
_reflns_Friedel_coverage 0.000
_reflns_number_gt 14227
_reflns_number_total 21893
_reflns_threshold_expression 'I > 2\s(I)'
_twin_special_details
;
Component 2 rotated by -179.9450\% 
around [0.00 -0.00 1.00] (reciprocal) or [0.42 -0.00 0.91] (direct)
;
_cod_data_source_file d2dt02106d2.cif
_cod_data_source_block 2S_mu_Ag_2S_SbF6_3
_cod_original_sg_symbol_H-M 'P 21/c'
_cod_database_code 7710784
_shelx_shelxl_version_number 2018/3
_oxdiff_twin_integration_method simultaneous
_shelx_space_group_comment
;
The symmetry employed for this shelxl refinement is uniquely defined
by the following loop, which should always be used as a source of
symmetry information in preference to the above space-group names.
They are only intended as comments.
;
_oxdiff_exptl_absorpt_empirical_full_min 0.277
_oxdiff_exptl_absorpt_empirical_full_max 1.926
_oxdiff_exptl_absorpt_empirical_details
;
Empirical correction (ABSPACK) includes:
- Frame scaling
;

loop_
_space_group_symop_operation_xyz
'x, y, z'
'-x, y+1/2, -z+1/2'
'-x, -y, -z'
'x, -y-1/2, z-1/2'

loop_
_atom_site_label
_atom_site_type_symbol
_atom_site_fract_x
_atom_site_fract_y
_atom_site_fract_z
_atom_site_U_iso_or_equiv
_atom_site_adp_type
_atom_site_occupancy
_atom_site_site_symmetry_order
_atom_site_calc_flag
_atom_site_refinement_flags_posn
_atom_site_refinement_flags_adp
_atom_site_refinement_flags_occupancy
_atom_site_disorder_assembly
_atom_site_disorder_group
Co1 Co 0.71044(5) 0.29695(3) 0.46703(5) 0.0232(2) Uani 1 1 d D . . . .
S1 S 0.77593(11) 0.28026(6) 0.59006(10) 0.0289(4) Uani 1 1 d . . . . .
C1 C 0.7480(4) 0.3403(3) 0.6178(4) 0.0322(15) Uani 1 1 d . . . . .
H1A H 0.682516 0.341133 0.611477 0.039 Uiso 1 1 calc R U . . .
H1B H 0.785991 0.346442 0.671102 0.039 Uiso 1 1 calc R U . . .
C2 C 0.7665(5) 0.3795(3) 0.5698(4) 0.0358(17) Uani 1 1 d . . . . .
H2A H 0.744691 0.411896 0.580372 0.043 Uiso 1 1 calc R U . . .
H2B H 0.833520 0.382010 0.582001 0.043 Uiso 1 1 calc R U . . .
N1 N 0.7184(3) 0.3673(2) 0.4886(3) 0.0293(12) Uani 1 1 d D . . . .
C3 C 0.6209(4) 0.3861(3) 0.4573(5) 0.0369(17) Uani 1 1 d D . . . .
H3A H 0.616791 0.417836 0.481146 0.044 Uiso 1 1 calc R U . . .
H3B H 0.601039 0.391539 0.402741 0.044 Uiso 1 1 calc R U . . .
C12 C 0.5608(4) 0.3487(2) 0.4724(4) 0.0293(15) Uani 1 1 d D . . . .
C13 C 0.4785(4) 0.3636(3) 0.4778(4) 0.0351(16) Uani 1 1 d D . . . .
H13 H 0.461184 0.397371 0.473979 0.042 Uiso 1 1 calc R U . . .
C14 C 0.4222(4) 0.3268(3) 0.4891(5) 0.0413(19) Uani 1 1 d D . . . .
H14 H 0.365173 0.335398 0.492287 0.050 Uiso 1 1 calc R U . . .
C15 C 0.4495(4) 0.2786(3) 0.4954(4) 0.0373(17) Uani 1 1 d D . . . .
H15 H 0.411446 0.253584 0.502764 0.045 Uiso 1 1 calc R U . . .
C16 C 0.5346(4) 0.2662(3) 0.4908(4) 0.0321(15) Uani 1 1 d D . . . .
C17 C 0.5638(6) 0.2137(3) 0.5002(6) 0.053(2) Uani 1 1 d D . . . .
H17A H 0.561419 0.200533 0.452181 0.080 Uiso 1 1 calc R U . . .
H17B H 0.522510 0.194561 0.517303 0.080 Uiso 1 1 calc R U . . .
H17C H 0.626813 0.211254 0.537184 0.080 Uiso 1 1 calc R U . . .
N11 N 0.5877(3) 0.3015(2) 0.4778(3) 0.0281(12) Uani 1 1 d D . . . .
C4 C 0.7690(5) 0.3895(3) 0.4444(5) 0.0387(18) Uani 1 1 d D . . . .
H4A H 0.791916 0.422836 0.463579 0.046 Uiso 1 1 calc R U . . .
H4B H 0.728107 0.392390 0.391016 0.046 Uiso 1 1 calc R U . . .
C22 C 0.8477(4) 0.3554(2) 0.4533(4) 0.0258(14) Uani 1 1 d D . . . .
C23 C 0.9325(4) 0.3718(3) 0.4561(4) 0.0319(15) Uani 1 1 d D . . . .
H23 H 0.944686 0.405971 0.453830 0.038 Uiso 1 1 calc R U . . .
C24 C 1.0007(4) 0.3357(3) 0.4625(4) 0.0344(16) Uani 1 1 d D . . . .
H24 H 1.059302 0.345046 0.463259 0.041 Uiso 1 1 calc R U . . .
C25 C 0.9800(4) 0.2872(3) 0.4676(4) 0.0284(14) Uani 1 1 d D . . . .
H25 H 1.024879 0.262606 0.471909 0.034 Uiso 1 1 calc R U . . .
C26 C 0.8956(4) 0.2733(2) 0.4665(4) 0.0275(14) Uani 1 1 d D . . . .
H26 H 0.883130 0.239345 0.470961 0.033 Uiso 1 1 calc R U . . .
N21 N 0.8294(3) 0.3076(2) 0.4590(3) 0.0255(12) Uani 1 1 d D . . . .
N31 N 0.7128(6) 0.2295(3) 0.4347(7) 0.0330(14) Uani 0.577(16) 1 d D U P A 1
C32 C 0.6682(5) 0.2245(5) 0.3576(7) 0.036(2) Uani 0.577(16) 1 d D U P A 1
C33 C 0.6584(6) 0.1786(5) 0.3197(8) 0.039(2) Uani 0.577(16) 1 d D U P A 1
C34 C 0.6937(8) 0.1389(5) 0.3600(9) 0.042(3) Uani 0.577(16) 1 d D U P A 1
H34 H 0.688020 0.107755 0.336029 0.050 Uiso 0.577(16) 1 calc R U P A 1
C35 C 0.7389(8) 0.1422(5) 0.4371(9) 0.037(2) Uani 0.577(16) 1 d D U P A 1
H35 H 0.764267 0.113401 0.465641 0.044 Uiso 0.577(16) 1 calc R U P A 1
C36 C 0.7472(7) 0.1886(5) 0.4731(8) 0.033(2) Uani 0.577(16) 1 d D U P A 1
H36 H 0.778027 0.190492 0.525837 0.040 Uiso 0.577(16) 1 calc R U P A 1
C41 C 0.6335(7) 0.2689(5) 0.3204(7) 0.034(2) Uani 0.577(16) 1 d D U P A 1
C42 C 0.5878(8) 0.2681(6) 0.2432(8) 0.037(3) Uani 0.577(16) 1 d D U P A 1
H42 H 0.563355 0.297390 0.215756 0.044 Uiso 0.577(16) 1 calc R U P A 1
C43 C 0.5790(8) 0.2206(7) 0.2062(8) 0.040(3) Uani 0.577(16) 1 d D U P A 1
H43 H 0.547808 0.219400 0.153472 0.048 Uiso 0.577(16) 1 calc R U P A 1
C44 C 0.6127(8) 0.1780(6) 0.2429(9) 0.043(3) Uani 0.577(16) 1 d D U P A 1
H44 H 0.604978 0.147883 0.216018 0.052 Uiso 0.577(16) 1 calc R U P A 1
O1 O 0.6475(9) 0.3095(5) 0.3621(4) 0.0309(17) Uani 0.577(16) 1 d D U P A 1
N31' N 0.6966(8) 0.2305(4) 0.4282(9) 0.0330(14) Uani 0.423(16) 1 d D U P A 2
C32' C 0.6535(6) 0.2334(6) 0.3506(8) 0.035(3) Uani 0.423(16) 1 d D U P A 2
C33' C 0.6356(8) 0.1899(7) 0.3046(9) 0.041(3) Uani 0.423(16) 1 d D U P A 2
C34' C 0.6619(11) 0.1473(7) 0.3395(12) 0.051(3) Uani 0.423(16) 1 d D U P A 2
H34' H 0.651012 0.117877 0.310631 0.061 Uiso 0.423(16) 1 calc R U P A 2
C35' C 0.7049(11) 0.1439(7) 0.4167(12) 0.052(3) Uani 0.423(16) 1 d D U P A 2
H35' H 0.722678 0.112498 0.439525 0.062 Uiso 0.423(16) 1 calc R U P A 2
C36' C 0.7225(10) 0.1872(6) 0.4621(12) 0.043(3) Uani 0.423(16) 1 d D U P A 2
H36' H 0.751847 0.185132 0.514969 0.051 Uiso 0.423(16) 1 calc R U P A 2
C41' C 0.6292(9) 0.2812(7) 0.3210(10) 0.031(3) Uani 0.423(16) 1 d D U P A 2
C42' C 0.5858(10) 0.2872(8) 0.2435(10) 0.037(3) Uani 0.423(16) 1 d D U P A 2
H42' H 0.568330 0.318777 0.221079 0.044 Uiso 0.423(16) 1 calc R U P A 2
C43' C 0.5693(10) 0.2423(9) 0.2000(11) 0.040(3) Uani 0.423(16) 1 d D U P A 2
H43' H 0.539784 0.245456 0.147241 0.048 Uiso 0.423(16) 1 calc R U P A 2
C44' C 0.5924(10) 0.1958(8) 0.2278(11) 0.041(3) Uani 0.423(16) 1 d D U P A 2
H44' H 0.579228 0.168012 0.195402 0.049 Uiso 0.423(16) 1 calc R U P A 2
O1' O 0.6482(13) 0.3194(6) 0.3665(5) 0.0309(17) Uani 0.423(16) 1 d D U P A 2
Co2 Co 1.13365(6) 0.22759(3) 0.80297(5) 0.0274(2) Uani 1 1 d D . . . .
S2 S 1.10321(11) 0.26136(7) 0.68902(10) 0.0320(4) Uani 1 1 d . . . . .
C5 C 1.1075(5) 0.2021(3) 0.6446(4) 0.0365(16) Uani 1 1 d . . . . .
H5A H 1.077484 0.205177 0.589614 0.044 Uiso 1 1 calc R U . . .
H5B H 1.172173 0.192032 0.657212 0.044 Uiso 1 1 calc R U . . .
C6 C 1.0594(5) 0.1648(3) 0.6719(4) 0.0407(18) Uani 1 1 d D . . . .
H6A H 1.068894 0.131670 0.654484 0.049 Uiso 1 1 calc R U . B 1
H6B H 0.992566 0.171823 0.651500 0.049 Uiso 1 1 calc R U . B 1
N2 N 1.0954(12) 0.1655(7) 0.7566(4) 0.036(3) Uani 0.562(12) 1 d D U P C 1
C7 C 1.0169(11) 0.1499(6) 0.7777(10) 0.041(3) Uani 0.562(12) 1 d D U P C 1
H7A H 0.977578 0.125998 0.740551 0.049 Uiso 0.562(12) 1 calc R U P C 1
H7B H 1.040666 0.133599 0.827271 0.049 Uiso 0.562(12) 1 calc R U P C 1
C52 C 0.9621(10) 0.1944(6) 0.7801(11) 0.037(3) Uani 0.562(12) 1 d D U P C 1
C53 C 0.8675(9) 0.1925(6) 0.7658(9) 0.042(3) Uani 0.562(12) 1 d D U P C 1
H53 H 0.834973 0.162265 0.751778 0.051 Uiso 0.562(12) 1 calc R U P C 1
C54 C 0.8223(9) 0.2346(6) 0.7722(9) 0.039(3) Uani 0.562(12) 1 d D U P C 1
H54 H 0.758683 0.234035 0.763652 0.047 Uiso 0.562(12) 1 calc R U P C 1
C55 C 0.8715(8) 0.2771(6) 0.7911(9) 0.041(3) Uani 0.562(12) 1 d D U P C 1
H55 H 0.841578 0.306715 0.795751 0.049 Uiso 0.562(12) 1 calc R U P C 1
C56 C 0.9652(9) 0.2785(6) 0.8039(10) 0.040(3) Uani 0.562(12) 1 d D U P C 1
C57 C 1.0001(12) 0.3262(6) 0.8218(11) 0.082(5) Uani 0.562(12) 1 d D U P C 1
H57A H 1.046310 0.326672 0.872930 0.123 Uiso 0.562(12) 1 calc R U P C 1
H57B H 0.950021 0.348928 0.818207 0.123 Uiso 0.562(12) 1 calc R U P C 1
H57C H 1.028543 0.336618 0.786887 0.123 Uiso 0.562(12) 1 calc R U P C 1
N51 N 1.0094(10) 0.2375(6) 0.7958(14) 0.038(3) Uani 0.562(12) 1 d D U P C 1
C8 C 1.1770(11) 0.1326(7) 0.7809(12) 0.036(3) Uani 0.562(12) 1 d D U P C 1
H8A H 1.167578 0.105877 0.743750 0.043 Uiso 0.562(12) 1 calc R U P C 1
H8B H 1.184688 0.117216 0.829453 0.043 Uiso 0.562(12) 1 calc R U P C 1
C62 C 1.2630(13) 0.1616(6) 0.789(2) 0.035(3) Uani 0.562(12) 1 d D U P C 1
C63 C 1.3472(10) 0.1453(6) 0.7888(12) 0.039(3) Uani 0.562(12) 1 d D U P C 1
H63 H 1.358689 0.111086 0.785610 0.047 Uiso 0.562(12) 1 calc R U P C 1
C64 C 1.4160(10) 0.1814(6) 0.7937(10) 0.034(3) Uani 0.562(12) 1 d D U P C 1
H64 H 1.471786 0.171005 0.789911 0.041 Uiso 0.562(12) 1 calc R U P C 1
C65 C 1.4037(10) 0.2292(6) 0.8034(11) 0.034(3) Uani 0.562(12) 1 d D U P C 1
H65 H 1.450057 0.252811 0.807288 0.040 Uiso 0.562(12) 1 calc R U P C 1
C66 C 1.3225(11) 0.2432(6) 0.8076(16) 0.031(3) Uani 0.562(12) 1 d D U P C 1
H66 H 1.311925 0.277209 0.813416 0.037 Uiso 0.562(12) 1 calc R U P C 1
N61 N 1.2556(3) 0.2097(2) 0.8037(3) 0.0296(11) Uani 0.562(12) 1 d D U P C 1
N2' N 1.0979(15) 0.1600(9) 0.7564(5) 0.036(3) Uani 0.438(12) 1 d D U P C 2
C7' C 1.1832(13) 0.1296(9) 0.7934(16) 0.037(3) Uani 0.438(12) 1 d D U P C 2
H7'1 H 1.189560 0.120500 0.844728 0.045 Uiso 0.438(12) 1 calc R U P C 2
H7'2 H 1.180224 0.098984 0.764577 0.045 Uiso 0.438(12) 1 calc R U P C 2
C52' C 1.2618(17) 0.1604(7) 0.795(3) 0.035(3) Uani 0.438(12) 1 d D U P C 2
C53' C 1.3308(13) 0.1343(7) 0.7816(16) 0.038(3) Uani 0.438(12) 1 d D U P C 2
H53' H 1.324517 0.100551 0.767022 0.045 Uiso 0.438(12) 1 calc R U P C 2
C54' C 1.4088(13) 0.1615(7) 0.7912(13) 0.032(3) Uani 0.438(12) 1 d D U P C 2
H54' H 1.462907 0.145466 0.791817 0.039 Uiso 0.438(12) 1 calc R U P C 2
C55' C 1.4078(12) 0.2117(7) 0.7997(13) 0.028(3) Uani 0.438(12) 1 d D U P C 2
H55' H 1.458407 0.230754 0.799404 0.033 Uiso 0.438(12) 1 calc R U P C 2
C56' C 1.3337(14) 0.2353(6) 0.809(2) 0.032(3) Uani 0.438(12) 1 d D U P C 2
C57' C 1.3342(10) 0.2886(6) 0.8169(10) 0.038(4) Uani 0.438(12) 1 d D U P C 2
H57D H 1.282450 0.302730 0.775239 0.057 Uiso 0.438(12) 1 calc R U P C 2
H57E H 1.391990 0.301912 0.816515 0.057 Uiso 0.438(12) 1 calc R U P C 2
H57F H 1.328334 0.297047 0.864225 0.057 Uiso 0.438(12) 1 calc R U P C 2
N51' N 1.2556(3) 0.2097(2) 0.8037(3) 0.0296(11) Uani 0.438(12) 1 d D U P C 2
C8' C 1.0333(13) 0.1385(8) 0.7878(13) 0.037(3) Uani 0.438(12) 1 d D U P C 2
H8'1 H 1.066540 0.127910 0.840247 0.044 Uiso 0.438(12) 1 calc R U P C 2
H8'2 H 1.000972 0.109566 0.758085 0.044 Uiso 0.438(12) 1 calc R U P C 2
C62' C 0.9662(12) 0.1791(7) 0.7838(16) 0.040(3) Uani 0.438(12) 1 d D U P C 2
C63' C 0.8746(11) 0.1675(8) 0.7666(13) 0.047(3) Uani 0.438(12) 1 d D U P C 2
H63' H 0.850599 0.135278 0.752503 0.056 Uiso 0.438(12) 1 calc R U P C 2
C64' C 0.8194(12) 0.2078(8) 0.7718(12) 0.046(3) Uani 0.438(12) 1 d D U P C 2
H64' H 0.757184 0.202340 0.765422 0.056 Uiso 0.438(12) 1 calc R U P C 2
C65' C 0.8541(12) 0.2532(8) 0.7853(12) 0.041(3) Uani 0.438(12) 1 d D U P C 2
H65' H 0.815058 0.279814 0.786001 0.049 Uiso 0.438(12) 1 calc R U P C 2
C66' C 0.9440(12) 0.2627(8) 0.7984(14) 0.043(3) Uani 0.438(12) 1 d D U P C 2
H66' H 0.967039 0.295414 0.809120 0.052 Uiso 0.438(12) 1 calc R U P C 2
N61' N 1.0010(13) 0.2253(7) 0.7960(19) 0.035(3) Uani 0.438(12) 1 d D U P C 2
N71 N 1.1857(8) 0.2874(4) 0.8588(10) 0.0337(17) Uani 0.462(18) 1 d D U P C 1
C72 C 1.2182(6) 0.2787(7) 0.9359(9) 0.033(2) Uani 0.462(18) 1 d D U P C 1
C73 C 1.2628(8) 0.3157(7) 0.9898(11) 0.038(3) Uani 0.462(18) 1 d D U P C 1
C74 C 1.2741(11) 0.3605(7) 0.9664(11) 0.045(3) Uani 0.462(18) 1 d D U P C 1
H74 H 1.303661 0.385530 1.001804 0.054 Uiso 0.462(18) 1 calc R U P C 1
C75 C 1.2427(12) 0.3709(7) 0.8897(10) 0.051(3) Uani 0.462(18) 1 d D U P C 1
H75 H 1.250665 0.402761 0.872529 0.062 Uiso 0.462(18) 1 calc R U P C 1
C76 C 1.1984(11) 0.3325(6) 0.8378(11) 0.046(3) Uani 0.462(18) 1 d D U P C 1
H76 H 1.176980 0.339646 0.785848 0.055 Uiso 0.462(18) 1 calc R U P C 1
C81 C 1.2031(11) 0.2302(9) 0.9559(13) 0.030(3) Uani 0.462(18) 1 d D U P C 1
C82 C 1.2326(13) 0.2173(11) 1.0311(14) 0.0300(19) Uani 0.462(18) 1 d D U P C 1
H82 H 1.223981 0.185192 1.047135 0.036 Uiso 0.462(18) 1 calc R U P C 1
C83 C 1.2778(13) 0.2567(9) 1.0833(16) 0.036(3) Uani 0.462(18) 1 d D U P C 1
H83 H 1.298939 0.249058 1.135057 0.043 Uiso 0.462(18) 1 calc R U P C 1
C84 C 1.2923(11) 0.3033(8) 1.0646(13) 0.040(3) Uani 0.462(18) 1 d D U P C 1
H84 H 1.322296 0.326939 1.102197 0.047 Uiso 0.462(18) 1 calc R U P C 1
O2 O 1.1614(13) 0.1992(8) 0.9008(7) 0.0274(18) Uani 0.462(18) 1 d D U P C 1
N71' N 1.1677(7) 0.2882(4) 0.8608(9) 0.0337(17) Uani 0.538(18) 1 d D U P C 2
C72' C 1.2061(6) 0.2778(8) 0.9359(9) 0.034(2) Uani 0.538(18) 1 d . U P C 2
C73' C 1.2416(8) 0.3128(8) 0.9887(12) 0.041(2) Uani 0.538(18) 1 d . U P C 2
C74' C 1.2363(10) 0.3625(7) 0.9602(11) 0.045(3) Uani 0.538(18) 1 d . U P C 2
H74' H 1.259928 0.389217 0.994022 0.054 Uiso 0.538(18) 1 calc R U P C 2
C75' C 1.1964(11) 0.3718(7) 0.8831(10) 0.048(3) Uani 0.538(18) 1 d . U P C 2
H75' H 1.193045 0.404518 0.864607 0.057 Uiso 0.538(18) 1 calc R U P C 2
C76' C 1.1625(10) 0.3331(7) 0.8346(11) 0.044(3) Uani 0.538(18) 1 d . U P C 2
H76' H 1.135291 0.338867 0.782241 0.053 Uiso 0.538(18) 1 calc R U P C 2
C81' C 1.2049(10) 0.2258(9) 0.9534(14) 0.031(2) Uani 0.538(18) 1 d . U P C 2
C82' C 1.2427(11) 0.2136(10) 1.0280(13) 0.0300(19) Uani 0.538(18) 1 d . U P C 2
H82' H 1.242969 0.179902 1.041579 0.036 Uiso 0.538(18) 1 calc R U P C 2
C83' C 1.2802(12) 0.2479(9) 1.0843(15) 0.037(3) Uani 0.538(18) 1 d . U P C 2
H83' H 1.305758 0.237664 1.135019 0.044 Uiso 0.538(18) 1 calc R U P C 2
C84' C 1.2804(11) 0.2947(8) 1.0672(13) 0.041(3) Uani 0.538(18) 1 d . U P C 2
H84' H 1.306212 0.318011 1.106390 0.050 Uiso 0.538(18) 1 calc R U P C 2
O2' O 1.1686(11) 0.1932(7) 0.8974(7) 0.0274(18) Uani 0.538(18) 1 d D U P C 2
Ag1 Ag 0.94372(13) 0.28790(16) 0.63603(7) 0.0359(5) Uani 0.850(13) 1 d . . P D 1
Ag1' Ag 0.9322(6) 0.2716(6) 0.6331(4) 0.0359(5) Uani 0.150(13) 1 d . . P D 2
N91 N 0.9972(5) 0.3767(3) 0.6529(5) 0.066(2) Uani 1 1 d . . . . .
C92 C 1.0273(5) 0.4148(3) 0.6551(5) 0.050(2) Uani 1 1 d . . . . .
C93 C 1.0663(7) 0.4634(4) 0.6549(7) 0.077(3) Uani 1 1 d . . . . .
H93A H 1.133508 0.461128 0.675199 0.115 Uiso 1 1 calc R U . . .
H93B H 1.046763 0.485921 0.685853 0.115 Uiso 1 1 calc R U . . .
H93C H 1.044845 0.476012 0.603575 0.115 Uiso 1 1 calc R U . . .
Sb1 Sb 0.7973(5) 0.5402(3) 0.5036(5) 0.0606(14) Uani 0.499(12) 1 d D U P E 1
F1 F 0.8841(11) 0.4916(6) 0.5088(11) 0.083(6) Uani 0.499(12) 1 d D U P E 1
F2 F 0.8528(11) 0.5855(5) 0.4579(9) 0.086(4) Uani 0.499(12) 1 d D U P E 1
F3 F 0.7156(11) 0.5891(5) 0.5021(11) 0.089(5) Uani 0.499(12) 1 d D U P E 1
F4 F 0.7399(11) 0.4947(4) 0.5414(10) 0.083(4) Uani 0.499(12) 1 d D U P E 1
F5 F 0.7281(9) 0.5181(5) 0.4063(7) 0.077(4) Uani 0.499(12) 1 d D U P E 1
F6 F 0.8767(12) 0.5609(7) 0.5988(8) 0.103(6) Uani 0.499(12) 1 d D U P E 1
Sb1' Sb 0.8043(5) 0.5388(3) 0.5134(5) 0.0569(14) Uani 0.501(12) 1 d D U P E 2
F1' F 0.8805(11) 0.4984(6) 0.4842(10) 0.063(4) Uani 0.501(12) 1 d D U P E 2
F2' F 0.8025(12) 0.5848(6) 0.4402(9) 0.107(5) Uani 0.501(12) 1 d D U P E 2
F3' F 0.7306(9) 0.5802(5) 0.5431(10) 0.079(4) Uani 0.501(12) 1 d D U P E 2
F4' F 0.8072(11) 0.4930(4) 0.5853(9) 0.093(4) Uani 0.501(12) 1 d D U P E 2
F5' F 0.7014(9) 0.5076(6) 0.4421(11) 0.102(5) Uani 0.501(12) 1 d D U P E 2
F6' F 0.9090(8) 0.5687(5) 0.5844(8) 0.066(4) Uani 0.501(12) 1 d D U P E 2
Sb2 Sb 0.56963(6) 0.48424(3) 0.65220(6) 0.0414(3) Uani 0.5721(18) 1 d D U P F 1
F7 F 0.5607(9) 0.4560(4) 0.7359(7) 0.098(4) Uani 0.5721(18) 1 d D U P F 1
F8 F 0.6220(6) 0.4275(3) 0.6351(6) 0.072(3) Uani 0.5721(18) 1 d D U P F 1
F9 F 0.5730(10) 0.5160(5) 0.5703(7) 0.125(5) Uani 0.5721(18) 1 d D U P F 1
F10 F 0.5126(7) 0.5400(3) 0.6727(7) 0.087(4) Uani 0.5721(18) 1 d D U P F 1
F11 F 0.4548(7) 0.4577(5) 0.5935(8) 0.112(4) Uani 0.5721(18) 1 d D U P F 1
F12 F 0.6824(7) 0.5134(4) 0.7103(8) 0.098(4) Uani 0.5721(18) 1 d D U P F 1
Sb2' Sb 0.7557(13) 0.5486(6) 0.8847(9) 0.140(4) Uani 0.097(2) 1 d D U P G 2
F7' F 0.727(4) 0.541(2) 0.7830(14) 0.120(7) Uani 0.097(2) 1 d D U P G 2
F8' F 0.827(4) 0.6037(15) 0.885(3) 0.126(11) Uani 0.097(2) 1 d D U P G 2
F9' F 0.779(4) 0.557(2) 0.9846(14) 0.155(12) Uani 0.097(2) 1 d D U P G 2
F10' F 0.685(4) 0.4941(14) 0.882(3) 0.136(8) Uani 0.097(2) 1 d D U P G 2
F11' F 0.862(3) 0.5093(19) 0.906(4) 0.158(12) Uani 0.097(2) 1 d D U P G 2
F12' F 0.650(3) 0.5889(18) 0.861(3) 0.134(8) Uani 0.097(2) 1 d D U P G 2
Sb2C Sb 0.6784(3) 0.52965(11) 0.8500(2) 0.1151(14) Uani 0.331(2) 1 d D U P H 3
F7C F 0.6765(18) 0.5308(9) 0.7520(9) 0.127(7) Uani 0.331(2) 1 d D U P H 3
F8C F 0.7773(13) 0.5781(6) 0.8739(10) 0.103(5) Uani 0.331(2) 1 d D U P H 3
F9C F 0.6805(18) 0.5317(8) 0.9436(9) 0.134(6) Uani 0.331(2) 1 d D U P H 3
F10C F 0.5945(15) 0.4798(7) 0.8199(15) 0.144(7) Uani 0.331(2) 1 d D U P H 3
F11C F 0.7713(15) 0.4814(7) 0.8753(14) 0.150(7) Uani 0.331(2) 1 d D U P H 3
F12C F 0.5836(15) 0.5765(8) 0.8171(16) 0.165(8) Uani 0.331(2) 1 d D U P H 3
Sb3 Sb 0.8495(4) 0.03896(16) 0.6174(2) 0.1312(11) Uani 0.627(9) 1 d D U P I 1
F13 F 0.8869(9) -0.0241(4) 0.6424(9) 0.141(5) Uani 0.627(9) 1 d D U P I 1
F14 F 0.9720(8) 0.0588(5) 0.6467(9) 0.131(5) Uani 0.627(9) 1 d D U P I 1
F15 F 0.8192(13) 0.1057(5) 0.5991(10) 0.163(6) Uani 0.627(9) 1 d D U P I 1
F16 F 0.7296(9) 0.0211(7) 0.5929(10) 0.171(5) Uani 0.627(9) 1 d D U P I 1
F17 F 0.8477(14) 0.0334(8) 0.5191(8) 0.181(7) Uani 0.627(9) 1 d D U P I 1
F18 F 0.8640(11) 0.0497(5) 0.7198(7) 0.120(4) Uani 0.627(9) 1 d D U P I 1
Sb3' Sb 0.8182(4) 0.05099(18) 0.6335(3) 0.0927(15) Uani 0.373(9) 1 d D U P I 2
F13' F 0.7945(18) -0.0113(6) 0.6557(14) 0.158(7) Uani 0.373(9) 1 d D U P I 2
F14' F 0.9477(10) 0.0422(9) 0.6750(15) 0.141(7) Uani 0.373(9) 1 d D U P I 2
F15' F 0.8508(14) 0.1153(6) 0.6155(12) 0.122(7) Uani 0.373(9) 1 d D U P I 2
F16' F 0.6960(10) 0.0643(10) 0.5925(14) 0.155(8) Uani 0.373(9) 1 d D U P I 2
F17' F 0.812(2) 0.0328(12) 0.5373(11) 0.159(7) Uani 0.373(9) 1 d D U P I 2
F18' F 0.8238(17) 0.0718(9) 0.7285(9) 0.133(8) Uani 0.373(9) 1 d D U P I 2
C1S C 1.0004(13) 0.0686(5) 0.4720(9) 0.132(7) Uani 0.969(19) 1 d . . P . .
H1S1 H 1.019526 0.061637 0.430197 0.198 Uiso 0.969(19) 1 calc R U P . .
H1S2 H 0.943649 0.050586 0.464882 0.198 Uiso 0.969(19) 1 calc R U P . .
H1S3 H 1.048866 0.058183 0.518930 0.198 Uiso 0.969(19) 1 calc R U P . .
C2S C 0.9849(9) 0.1195(4) 0.4748(6) 0.077(4) Uani 0.969(19) 1 d . . P . .
N1S N 0.9725(7) 0.1598(4) 0.4756(7) 0.104(5) Uani 0.969(19) 1 d . . P . .

loop_
_atom_site_aniso_label
_atom_site_aniso_U_11
_atom_site_aniso_U_22
_atom_site_aniso_U_33
_atom_site_aniso_U_23
_atom_site_aniso_U_13
_atom_site_aniso_U_12
Co1 0.0171(4) 0.0290(5) 0.0214(4) -0.0029(4) 0.0047(3) 0.0019(3)
S1 0.0232(8) 0.0381(9) 0.0226(8) -0.0002(7) 0.0054(6) 0.0051(6)
C1 0.024(3) 0.043(4) 0.029(4) -0.012(3) 0.009(3) 0.000(3)
C2 0.027(3) 0.042(4) 0.036(4) -0.012(3) 0.009(3) -0.003(3)
N1 0.025(3) 0.034(3) 0.034(3) 0.002(3) 0.017(2) 0.004(2)
C3 0.020(3) 0.038(4) 0.053(5) 0.003(4) 0.015(3) 0.007(3)
C12 0.022(3) 0.038(4) 0.025(4) 0.001(3) 0.006(3) 0.003(3)
C13 0.023(3) 0.043(4) 0.038(4) -0.001(3) 0.010(3) 0.007(3)
C14 0.014(3) 0.066(5) 0.043(5) -0.012(4) 0.010(3) 0.002(3)
C15 0.026(4) 0.056(5) 0.028(4) -0.004(3) 0.008(3) -0.008(3)
C16 0.027(3) 0.044(4) 0.024(3) -0.009(3) 0.008(3) -0.007(3)
C17 0.048(5) 0.045(5) 0.073(7) -0.003(4) 0.030(5) -0.007(4)
N11 0.025(3) 0.032(3) 0.023(3) -0.003(2) 0.005(2) -0.002(2)
C4 0.034(4) 0.029(4) 0.054(5) 0.014(3) 0.018(4) 0.004(3)
C22 0.019(3) 0.037(4) 0.024(3) 0.001(3) 0.011(3) 0.003(2)
C23 0.030(3) 0.036(4) 0.035(4) 0.000(3) 0.018(3) -0.001(3)
C24 0.024(3) 0.047(4) 0.032(4) -0.005(3) 0.009(3) 0.004(3)
C25 0.022(3) 0.045(4) 0.021(3) -0.001(3) 0.012(3) 0.007(3)
C26 0.019(3) 0.034(4) 0.027(4) -0.006(3) 0.007(3) 0.007(2)
N21 0.017(2) 0.035(3) 0.023(3) -0.004(2) 0.006(2) 0.000(2)
N31 0.016(3) 0.038(3) 0.041(3) -0.015(2) 0.007(3) -0.004(2)
C32 0.022(4) 0.046(4) 0.037(4) -0.015(4) 0.008(4) -0.004(4)
C33 0.027(4) 0.045(5) 0.045(5) -0.016(4) 0.013(4) -0.006(4)
C34 0.024(5) 0.045(5) 0.053(6) -0.021(5) 0.012(4) -0.002(4)
C35 0.014(5) 0.039(4) 0.058(6) -0.010(4) 0.015(4) -0.013(4)
C36 0.010(4) 0.038(4) 0.049(5) -0.012(4) 0.009(4) -0.007(4)
C41 0.021(4) 0.050(5) 0.030(4) -0.012(4) 0.011(3) -0.006(4)
C42 0.026(4) 0.054(6) 0.031(4) -0.014(5) 0.011(3) -0.005(5)
C43 0.033(4) 0.053(6) 0.035(4) -0.016(5) 0.014(4) -0.005(5)
C44 0.033(5) 0.051(6) 0.043(5) -0.019(5) 0.012(4) -0.005(4)
O1 0.023(2) 0.050(5) 0.019(2) -0.007(3) 0.0066(19) 0.003(3)
N31' 0.016(3) 0.038(3) 0.041(3) -0.015(2) 0.007(3) -0.004(2)
C32' 0.018(4) 0.047(5) 0.037(4) -0.019(4) 0.009(4) -0.003(4)
C33' 0.029(4) 0.048(5) 0.043(5) -0.018(4) 0.010(4) -0.004(4)
C34' 0.035(5) 0.047(5) 0.055(6) -0.021(5) 0.001(5) -0.005(5)
C35' 0.035(5) 0.044(5) 0.059(6) -0.014(5) -0.002(5) -0.006(5)
C36' 0.024(6) 0.040(5) 0.052(6) -0.013(5) 0.001(5) -0.007(5)
C41' 0.018(4) 0.052(5) 0.028(4) -0.010(4) 0.013(4) -0.004(4)
C42' 0.024(4) 0.054(7) 0.031(5) -0.014(5) 0.009(4) -0.005(5)
C43' 0.030(5) 0.055(7) 0.035(5) -0.013(6) 0.013(4) -0.004(5)
C44' 0.030(5) 0.049(6) 0.041(5) -0.016(5) 0.009(4) -0.001(5)
O1' 0.023(2) 0.050(5) 0.019(2) -0.007(3) 0.0066(19) 0.003(3)
Co2 0.0193(4) 0.0404(5) 0.0220(5) 0.0062(4) 0.0075(3) 0.0049(3)
S2 0.0242(8) 0.0462(10) 0.0240(8) 0.0086(8) 0.0072(6) 0.0068(7)
C5 0.032(4) 0.049(4) 0.024(4) 0.003(3) 0.005(3) 0.005(3)
C6 0.034(4) 0.055(5) 0.027(4) 0.003(4) 0.005(3) -0.009(3)
N2 0.031(4) 0.045(5) 0.024(4) 0.010(4) 0.003(4) -0.010(4)
C7 0.032(5) 0.053(6) 0.026(5) 0.018(5) 0.000(4) -0.007(4)
C52 0.023(4) 0.063(6) 0.027(4) 0.017(5) 0.011(3) 0.004(4)
C53 0.023(4) 0.069(7) 0.036(4) 0.018(5) 0.012(4) -0.004(5)
C54 0.023(5) 0.066(7) 0.030(4) 0.017(6) 0.012(4) 0.003(5)
C55 0.025(5) 0.072(7) 0.028(5) 0.013(6) 0.013(4) 0.014(5)
C56 0.022(5) 0.078(7) 0.025(4) 0.019(5) 0.016(4) 0.007(4)
C57 0.082(10) 0.112(12) 0.049(9) 0.015(9) 0.021(8) 0.047(9)
N51 0.025(4) 0.067(7) 0.022(4) 0.017(5) 0.007(4) 0.005(4)
C8 0.041(4) 0.038(5) 0.022(5) 0.008(4) 0.004(4) 0.006(4)
C62 0.031(4) 0.046(4) 0.021(5) 0.006(4) 0.003(3) 0.012(4)
C63 0.030(5) 0.052(6) 0.028(5) 0.001(5) 0.002(4) 0.014(5)
C64 0.023(4) 0.055(6) 0.025(4) 0.004(6) 0.011(4) 0.009(5)
C65 0.016(4) 0.055(6) 0.026(4) 0.007(6) 0.004(4) 0.005(5)
C66 0.016(4) 0.052(5) 0.025(4) 0.007(5) 0.006(4) -0.002(4)
N61 0.019(2) 0.050(3) 0.019(2) 0.008(2) 0.0055(19) 0.003(2)
N2' 0.033(5) 0.044(5) 0.023(5) 0.009(4) 0.003(4) -0.007(4)
C7' 0.038(5) 0.040(5) 0.023(6) 0.009(5) -0.002(4) 0.010(4)
C52' 0.031(4) 0.047(4) 0.022(5) 0.006(4) 0.003(4) 0.013(4)
C53' 0.029(5) 0.053(6) 0.028(5) 0.002(5) 0.006(5) 0.013(5)
C54' 0.018(4) 0.054(6) 0.028(5) 0.004(6) 0.011(4) 0.013(5)
C55' 0.015(4) 0.048(7) 0.023(4) 0.005(6) 0.011(4) 0.005(5)
C56' 0.018(5) 0.050(5) 0.024(4) 0.006(5) 0.004(4) 0.004(5)
C57' 0.018(7) 0.066(10) 0.030(8) -0.008(7) 0.008(6) -0.015(6)
N51' 0.019(2) 0.050(3) 0.019(2) 0.008(2) 0.0055(19) 0.003(2)
C8' 0.030(5) 0.052(6) 0.027(5) 0.016(5) 0.007(4) -0.003(5)
C62' 0.024(4) 0.063(6) 0.030(4) 0.016(5) 0.008(4) -0.001(5)
C63' 0.024(5) 0.074(8) 0.039(5) 0.016(7) 0.007(4) -0.001(6)
C64' 0.022(5) 0.076(8) 0.038(5) 0.014(7) 0.007(5) 0.002(6)
C65' 0.022(5) 0.074(7) 0.031(5) 0.015(6) 0.015(4) 0.007(5)
C66' 0.028(5) 0.071(6) 0.028(4) 0.015(5) 0.009(4) 0.013(5)
N61' 0.021(5) 0.064(7) 0.023(4) 0.013(6) 0.012(4) 0.013(5)
N71 0.037(4) 0.037(3) 0.034(3) 0.003(2) 0.021(3) 0.014(3)
C72 0.031(4) 0.041(4) 0.034(4) 0.001(4) 0.019(4) 0.011(4)
C73 0.039(5) 0.044(4) 0.038(4) -0.006(4) 0.022(4) 0.005(4)
C74 0.046(6) 0.045(5) 0.046(5) -0.006(5) 0.017(6) 0.008(6)
C75 0.054(6) 0.042(5) 0.049(5) -0.001(5) 0.010(6) 0.012(6)
C76 0.048(6) 0.045(5) 0.043(5) 0.006(5) 0.014(6) 0.013(6)
C81 0.025(4) 0.041(5) 0.028(4) -0.001(4) 0.014(4) 0.012(4)
C82 0.030(3) 0.043(4) 0.026(3) -0.001(3) 0.020(3) 0.009(3)
C83 0.039(5) 0.045(6) 0.029(5) -0.004(5) 0.018(4) 0.008(5)
C84 0.042(5) 0.045(6) 0.035(5) -0.003(5) 0.018(5) -0.002(5)
O2 0.023(3) 0.039(4) 0.020(2) 0.002(2) 0.0090(19) 0.003(2)
N71' 0.037(4) 0.037(3) 0.034(3) 0.003(2) 0.021(3) 0.014(3)
C72' 0.033(4) 0.041(4) 0.033(4) -0.001(4) 0.019(4) 0.010(4)
C73' 0.041(4) 0.042(4) 0.041(4) -0.003(4) 0.018(4) 0.003(4)
C74' 0.048(6) 0.044(5) 0.044(5) -0.006(4) 0.017(5) 0.012(5)
C75' 0.049(6) 0.043(5) 0.047(5) 0.000(4) 0.014(5) 0.013(5)
C76' 0.047(6) 0.046(5) 0.042(5) 0.003(4) 0.018(5) 0.007(5)
C81' 0.028(4) 0.040(4) 0.028(4) 0.000(4) 0.013(3) 0.008(4)
C82' 0.030(3) 0.043(4) 0.026(3) -0.001(3) 0.020(3) 0.009(3)
C83' 0.040(4) 0.044(6) 0.029(4) -0.005(5) 0.017(4) 0.009(4)
C84' 0.044(5) 0.049(6) 0.035(5) -0.006(5) 0.020(4) -0.002(5)
O2' 0.023(3) 0.039(4) 0.020(2) 0.002(2) 0.0090(19) 0.003(2)
Ag1 0.0203(4) 0.0556(13) 0.0261(3) 0.0042(5) 0.0024(3) 0.0076(6)
Ag1' 0.0203(4) 0.0556(13) 0.0261(3) 0.0042(5) 0.0024(3) 0.0076(6)
N91 0.055(5) 0.049(5) 0.075(6) -0.002(4) 0.002(4) -0.001(4)
C92 0.039(4) 0.053(5) 0.048(5) 0.000(4) 0.007(4) 0.007(4)
C93 0.071(7) 0.074(8) 0.081(9) 0.005(6) 0.023(6) -0.012(5)
Sb1 0.065(3) 0.0303(17) 0.091(3) -0.0107(15) 0.035(2) -0.0032(18)
F1 0.064(7) 0.054(8) 0.106(11) -0.036(8) 0.004(7) 0.022(6)
F2 0.089(9) 0.061(7) 0.118(10) -0.019(7) 0.052(7) -0.037(7)
F3 0.092(8) 0.050(7) 0.117(11) 0.002(8) 0.032(8) 0.029(6)
F4 0.094(8) 0.056(6) 0.116(9) 0.005(6) 0.060(7) -0.011(6)
F5 0.073(7) 0.073(8) 0.070(9) 0.003(7) 0.011(6) 0.002(6)
F6 0.100(10) 0.077(9) 0.111(10) -0.056(8) 0.014(8) -0.010(8)
Sb1' 0.0396(15) 0.0267(17) 0.090(2) -0.0204(15) 0.0082(14) -0.0037(11)
F1' 0.068(7) 0.047(7) 0.089(9) 0.002(6) 0.047(7) -0.002(5)
F2' 0.098(10) 0.078(8) 0.117(10) 0.000(8) 0.010(9) 0.014(8)
F3' 0.059(6) 0.067(8) 0.103(10) -0.033(8) 0.019(7) 0.011(5)
F4' 0.105(9) 0.057(7) 0.133(10) 0.012(7) 0.064(8) -0.019(6)
F5' 0.088(8) 0.071(7) 0.117(10) -0.043(8) 0.006(7) -0.009(6)
F6' 0.047(6) 0.040(6) 0.100(9) -0.013(6) 0.017(6) -0.017(5)
Sb2 0.0430(5) 0.0411(5) 0.0386(6) -0.0003(4) 0.0136(4) -0.0008(4)
F7 0.153(9) 0.074(7) 0.077(8) 0.017(6) 0.058(7) 0.012(6)
F8 0.072(6) 0.053(5) 0.087(7) -0.025(5) 0.024(5) 0.031(4)
F9 0.166(11) 0.119(11) 0.071(9) 0.002(8) 0.024(8) -0.010(9)
F10 0.071(6) 0.055(6) 0.120(10) 0.004(6) 0.018(6) 0.021(5)
F11 0.077(7) 0.144(11) 0.096(10) -0.032(9) 0.011(7) -0.017(7)
F12 0.109(7) 0.072(7) 0.095(9) -0.020(6) 0.017(7) -0.015(6)
Sb2' 0.218(8) 0.099(6) 0.094(6) -0.010(6) 0.046(6) 0.008(6)
F7' 0.186(11) 0.074(11) 0.092(11) -0.011(11) 0.045(11) -0.018(11)
F8' 0.211(18) 0.094(17) 0.070(16) 0.003(17) 0.048(16) 0.003(17)
F9' 0.232(18) 0.104(17) 0.111(17) 0.005(17) 0.046(17) -0.003(17)
F10' 0.213(12) 0.081(11) 0.109(11) 0.011(11) 0.056(11) -0.005(11)
F11' 0.231(18) 0.114(17) 0.109(17) 0.004(17) 0.041(17) -0.005(17)
F12' 0.214(13) 0.088(12) 0.098(12) -0.015(12) 0.058(12) -0.019(12)
Sb2C 0.207(4) 0.0539(16) 0.106(3) -0.0187(16) 0.083(3) -0.0102(18)
F7C 0.182(12) 0.082(11) 0.099(12) -0.029(10) 0.033(11) -0.007(11)
F8C 0.206(11) 0.044(8) 0.053(8) -0.002(8) 0.043(9) -0.035(9)
F9C 0.213(12) 0.092(11) 0.109(11) 0.014(10) 0.073(10) -0.008(10)
F10C 0.213(13) 0.073(10) 0.127(12) 0.004(11) 0.044(12) -0.005(11)
F11C 0.230(13) 0.103(11) 0.108(11) 0.008(10) 0.054(11) -0.014(11)
F12C 0.222(16) 0.130(15) 0.143(15) -0.015(14) 0.070(14) -0.028(14)
Sb3 0.145(3) 0.125(2) 0.112(2) -0.0350(16) 0.0351(17) -0.0146(17)
F13 0.138(10) 0.096(8) 0.161(12) 0.006(8) 0.025(9) -0.053(7)
F14 0.156(9) 0.098(8) 0.139(11) 0.003(8) 0.056(8) -0.075(7)
F15 0.194(12) 0.125(10) 0.108(10) 0.000(9) -0.015(9) 0.011(9)
F16 0.155(9) 0.171(10) 0.139(9) -0.044(9) 0.001(8) -0.009(8)
F17 0.199(14) 0.183(12) 0.138(12) -0.039(11) 0.038(11) -0.016(11)
F18 0.144(9) 0.109(9) 0.096(8) -0.003(7) 0.034(7) -0.016(7)
Sb3' 0.102(3) 0.079(2) 0.080(2) -0.0088(16) 0.0151(17) -0.0110(16)
F13' 0.167(11) 0.122(10) 0.145(11) 0.001(10) 0.011(10) -0.024(10)
F14' 0.136(11) 0.127(11) 0.131(11) -0.009(10) 0.017(10) -0.018(10)
F15' 0.113(12) 0.108(11) 0.089(12) -0.015(10) -0.027(10) -0.070(9)
F16' 0.156(13) 0.141(14) 0.125(14) -0.016(13) 0.006(12) 0.000(12)
F17' 0.171(12) 0.154(11) 0.126(11) -0.028(11) 0.027(11) -0.007(11)
F18' 0.159(14) 0.115(14) 0.098(12) -0.018(12) 0.017(12) -0.022(12)
C1S 0.225(19) 0.057(8) 0.085(12) -0.005(8) 0.026(12) 0.034(10)
C2S 0.116(10) 0.050(7) 0.047(7) -0.008(5) 0.009(6) 0.011(6)
N1S 0.114(9) 0.059(7) 0.083(9) -0.028(6) -0.026(6) 0.016(5)

loop_
_atom_type_symbol
_atom_type_description
_atom_type_scat_dispersion_real
_atom_type_scat_dispersion_imag
_atom_type_scat_source
C C 0.0033 0.0016 'International Tables Vol C Tables 4.2.6.8 and 6.1.1.4'
H H 0.0000 0.0000 'International Tables Vol C Tables 4.2.6.8 and 6.1.1.4'
N N 0.0061 0.0033 'International Tables Vol C Tables 4.2.6.8 and 6.1.1.4'
O O 0.0106 0.0060 'International Tables Vol C Tables 4.2.6.8 and 6.1.1.4'
F F 0.0171 0.0103 'International Tables Vol C Tables 4.2.6.8 and 6.1.1.4'
S S 0.1246 0.1234 'International Tables Vol C Tables 4.2.6.8 and 6.1.1.4'
Co Co 0.3494 0.9721 'International Tables Vol C Tables 4.2.6.8 and 6.1.1.4'
Sb Sb -0.5866 1.5461 'International Tables Vol C Tables 4.2.6.8 and 6.1.1.4'
Ag Ag -0.8971 1.1015 'International Tables Vol C Tables 4.2.6.8 and 6.1.1.4'

loop_
_geom_angle_atom_site_label_1
_geom_angle_atom_site_label_2
_geom_angle_atom_site_label_3
_geom_angle
_geom_angle_site_symmetry_1
_geom_angle_site_symmetry_3
_geom_angle_publ_flag
O1' Co1 N31' 87.9(7) . . ?
O1 Co1 N31 83.7(5) . . ?
O1' Co1 N1 82.7(6) . . ?
O1 Co1 N1 91.1(4) . . ?
N31' Co1 N1 170.3(5) . . ?
N31 Co1 N1 170.6(4) . . ?
O1' Co1 N21 90.6(6) . . ?
O1 Co1 N21 91.0(5) . . ?
N31' Co1 N21 94.5(4) . . ?
N31 Co1 N21 88.8(3) . . ?
N1 Co1 N21 83.4(2) . . ?
O1' Co1 N11 86.7(6) . . ?
O1 Co1 N11 88.1(5) . . ?
N31' Co1 N11 97.2(4) . . ?
N31 Co1 N11 103.1(3) . . ?
N1 Co1 N11 84.5(2) . . ?
N21 Co1 N11 167.9(2) . . ?
O1' Co1 S1 171.9(5) . . ?
O1 Co1 S1 176.4(4) . . ?
N31' Co1 S1 99.4(5) . . ?
N31 Co1 S1 95.4(4) . . ?
N1 Co1 S1 90.23(18) . . ?
N21 Co1 S1 92.49(17) . . ?
N11 Co1 S1 88.73(17) . . ?
C1 S1 Co1 93.8(2) . . ?
C1 S1 Ag1' 109.3(4) . . ?
Co1 S1 Ag1' 113.9(2) . . ?
C1 S1 Ag1 99.4(2) . . ?
Co1 S1 Ag1 111.47(8) . . ?
C2 C1 S1 109.0(5) . . ?
C2 C1 H1A 109.9 . . ?
S1 C1 H1A 109.9 . . ?
C2 C1 H1B 109.9 . . ?
S1 C1 H1B 109.9 . . ?
H1A C1 H1B 108.3 . . ?
N1 C2 C1 110.4(6) . . ?
N1 C2 H2A 109.6 . . ?
C1 C2 H2A 109.6 . . ?
N1 C2 H2B 109.6 . . ?
C1 C2 H2B 109.6 . . ?
H2A C2 H2B 108.1 . . ?
C4 N1 C2 110.0(6) . . ?
C4 N1 C3 108.3(5) . . ?
C2 N1 C3 112.3(5) . . ?
C4 N1 Co1 106.2(4) . . ?
C2 N1 Co1 114.0(4) . . ?
C3 N1 Co1 105.7(4) . . ?
C12 C3 N1 108.5(5) . . ?
C12 C3 H3A 110.0 . . ?
N1 C3 H3A 110.0 . . ?
C12 C3 H3B 110.0 . . ?
N1 C3 H3B 110.0 . . ?
H3A C3 H3B 108.4 . . ?
N11 C12 C13 123.0(6) . . ?
N11 C12 C3 117.4(5) . . ?
C13 C12 C3 119.6(6) . . ?
C12 C13 C14 117.6(6) . . ?
C12 C13 H13 121.2 . . ?
C14 C13 H13 121.2 . . ?
C15 C14 C13 119.8(6) . . ?
C15 C14 H14 120.1 . . ?
C13 C14 H14 120.1 . . ?
C14 C15 C16 119.7(6) . . ?
C14 C15 H15 120.1 . . ?
C16 C15 H15 120.1 . . ?
N11 C16 C15 120.4(6) . . ?
N11 C16 C17 121.1(6) . . ?
C15 C16 C17 118.5(6) . . ?
C16 C17 H17A 109.5 . . ?
C16 C17 H17B 109.5 . . ?
H17A C17 H17B 109.5 . . ?
C16 C17 H17C 109.5 . . ?
H17A C17 H17C 109.5 . . ?
H17B C17 H17C 109.5 . . ?
C12 N11 C16 119.4(6) . . ?
C12 N11 Co1 109.7(4) . . ?
C16 N11 Co1 130.9(5) . . ?
N1 C4 C22 106.2(5) . . ?
N1 C4 H4A 110.5 . . ?
C22 C4 H4A 110.5 . . ?
N1 C4 H4B 110.5 . . ?
C22 C4 H4B 110.5 . . ?
H4A C4 H4B 108.7 . . ?
N21 C22 C23 122.7(5) . . ?
N21 C22 C4 114.2(5) . . ?
C23 C22 C4 123.1(6) . . ?
C22 C23 C24 117.7(6) . . ?
C22 C23 H23 121.1 . . ?
C24 C23 H23 121.1 . . ?
C25 C24 C23 118.4(6) . . ?
C25 C24 H24 120.8 . . ?
C23 C24 H24 120.8 . . ?
C24 C25 C26 121.2(6) . . ?
C24 C25 H25 119.4 . . ?
C26 C25 H25 119.4 . . ?
N21 C26 C25 120.7(6) . . ?
N21 C26 H26 119.7 . . ?
C25 C26 H26 119.7 . . ?
C22 N21 C26 119.2(5) . . ?
C22 N21 Co1 113.1(4) . . ?
C26 N21 Co1 127.3(5) . . ?
C36 N31 C32 116.7(9) . . ?
C36 N31 Co1 131.3(9) . . ?
C32 N31 Co1 112.0(8) . . ?
N31 C32 C41 113.9(10) . . ?
N31 C32 C33 123.3(10) . . ?
C41 C32 C33 122.8(10) . . ?
C34 C33 C44 123.7(12) . . ?
C34 C33 C32 118.0(11) . . ?
C44 C33 C32 118.3(12) . . ?
C33 C34 C35 120.7(11) . . ?
C33 C34 H34 119.6 . . ?
C35 C34 H34 119.6 . . ?
C34 C35 C36 119.7(12) . . ?
C34 C35 H35 120.1 . . ?
C36 C35 H35 120.1 . . ?
N31 C36 C35 121.6(12) . . ?
N31 C36 H36 119.2 . . ?
C35 C36 H36 119.2 . . ?
O1 C41 C42 124.3(12) . . ?
O1 C41 C32 117.1(11) . . ?
C42 C41 C32 118.6(11) . . ?
C41 C42 C43 117.1(13) . . ?
C41 C42 H42 121.4 . . ?
C43 C42 H42 121.4 . . ?
C44 C43 C42 123.6(12) . . ?
C44 C43 H43 118.2 . . ?
C42 C43 H43 118.2 . . ?
C43 C44 C33 119.5(12) . . ?
C43 C44 H44 120.2 . . ?
C33 C44 H44 120.2 . . ?
C41 O1 Co1 113.3(8) . . ?
C36' N31' C32' 120.8(12) . . ?
C36' N31' Co1 131.5(12) . . ?
C32' N31' Co1 107.7(9) . . ?
N31' C32' C41' 115.8(12) . . ?
N31' C32' C33' 121.4(13) . . ?
C41' C32' C33' 122.8(13) . . ?
C34' C33' C44' 125.2(15) . . ?
C34' C33' C32' 116.8(14) . . ?
C44' C33' C32' 118.0(15) . . ?
C33' C34' C35' 122.4(16) . . ?
C33' C34' H34' 118.8 . . ?
C35' C34' H34' 118.8 . . ?
C34' C35' C36' 120.6(17) . . ?
C34' C35' H35' 119.7 . . ?
C36' C35' H35' 119.7 . . ?
N31' C36' C35' 118.0(15) . . ?
N31' C36' H36' 121.0 . . ?
C35' C36' H36' 121.0 . . ?
O1' C41' C42' 121.1(14) . . ?
O1' C41' C32' 119.5(13) . . ?
C42' C41' C32' 119.4(14) . . ?
C41' C42' C43' 115.5(16) . . ?
C41' C42' H42' 122.2 . . ?
C43' C42' H42' 122.2 . . ?
C44' C43' C42' 125.8(16) . . ?
C44' C43' H43' 117.1 . . ?
C42' C43' H43' 117.1 . . ?
C43' C44' C33' 118.5(16) . . ?
C43' C44' H44' 120.8 . . ?
C33' C44' H44' 120.8 . . ?
C41' O1' Co1 109.1(11) . . ?
N2 Co2 N51 87.5(7) . . ?
N2 Co2 O2 91.3(8) . . ?
N51 Co2 O2 88.5(9) . . ?
O2' Co2 N71' 86.9(8) . . ?
N2 Co2 N71 173.3(6) . . ?
N51 Co2 N71 97.3(6) . . ?
O2 Co2 N71 84.1(9) . . ?
N2 Co2 N61 85.3(6) . . ?
N51 Co2 N61 172.9(6) . . ?
O2 Co2 N61 92.0(6) . . ?
N71 Co2 N61 89.8(4) . . ?
O2' Co2 N51' 86.9(5) . . ?
N71' Co2 N51' 98.5(3) . . ?
O2' Co2 N2' 85.2(7) . . ?
N71' Co2 N2' 171.7(7) . . ?
N51' Co2 N2' 83.5(7) . . ?
O2' Co2 N61' 88.1(10) . . ?
N71' Co2 N61' 96.7(7) . . ?
N51' Co2 N61' 163.7(6) . . ?
N2' Co2 N61' 80.6(8) . . ?
N2 Co2 S2 89.2(3) . . ?
N51 Co2 S2 92.1(8) . . ?
O2 Co2 S2 179.2(7) . . ?
O2' Co2 S2 173.3(6) . . ?
N71' Co2 S2 97.4(6) . . ?
N71 Co2 S2 95.3(6) . . ?
N61 Co2 S2 87.41(17) . . ?
N51' Co2 S2 87.41(17) . . ?
N2' Co2 S2 90.7(3) . . ?
N61' Co2 S2 96.4(9) . . ?
C5 S2 Co2 94.0(2) . . ?
C5 S2 Ag1 106.0(2) . . ?
Co2 S2 Ag1 109.58(9) . . ?
C5 S2 Ag1' 96.8(4) . . ?
Co2 S2 Ag1' 105.2(2) . . ?
C6 C5 S2 108.6(6) . . ?
C6 C5 H5A 110.0 . . ?
S2 C5 H5A 110.0 . . ?
C6 C5 H5B 110.0 . . ?
S2 C5 H5B 110.0 . . ?
H5A C5 H5B 108.4 . . ?
C5 C6 N2 110.1(9) . . ?
C5 C6 N2' 113.2(10) . . ?
C5 C6 H6A 109.6 . . ?
N2 C6 H6A 109.6 . . ?
C5 C6 H6B 109.6 . . ?
N2 C6 H6B 109.6 . . ?
H6A C6 H6B 108.1 . . ?
C8 N2 C7 116.4(12) . . ?
C8 N2 C6 105.1(13) . . ?
C7 N2 C6 106.2(12) . . ?
C8 N2 Co2 107.6(11) . . ?
C7 N2 Co2 105.6(11) . . ?
C6 N2 Co2 116.4(10) . . ?
C52 C7 N2 108.9(12) . . ?
C52 C7 H7A 109.9 . . ?
N2 C7 H7A 109.9 . . ?
C52 C7 H7B 109.9 . . ?
N2 C7 H7B 109.9 . . ?
H7A C7 H7B 108.3 . . ?
N51 C52 C53 121.6(12) . . ?
N51 C52 C7 115.3(12) . . ?
C53 C52 C7 123.0(13) . . ?
C54 C53 C52 119.8(13) . . ?
C54 C53 H53 120.1 . . ?
C52 C53 H53 120.1 . . ?
C55 C54 C53 117.9(12) . . ?
C55 C54 H54 121.1 . . ?
C53 C54 H54 121.1 . . ?
C54 C55 C56 121.6(13) . . ?
C54 C55 H55 119.2 . . ?
C56 C55 H55 119.2 . . ?
N51 C56 C57 128.3(12) . . ?
N51 C56 C55 120.8(12) . . ?
C57 C56 C55 110.9(13) . . ?
C56 C57 H57A 109.5 . . ?
C56 C57 H57B 109.5 . . ?
H57A C57 H57B 109.5 . . ?
C56 C57 H57C 109.5 . . ?
H57A C57 H57C 109.5 . . ?
H57B C57 H57C 109.5 . . ?
C56 N51 C52 118.1(12) . . ?
C56 N51 Co2 131.2(10) . . ?
C52 N51 Co2 110.6(10) . . ?
N2 C8 C62 110.4(14) . . ?
N2 C8 H8A 109.6 . . ?
C62 C8 H8A 109.6 . . ?
N2 C8 H8B 109.6 . . ?
C62 C8 H8B 109.6 . . ?
H8A C8 H8B 108.1 . . ?
N61 C62 C63 117.7(13) . . ?
N61 C62 C8 112.1(13) . . ?
C63 C62 C8 130.0(14) . . ?
C62 C63 C64 118.3(13) . . ?
C62 C63 H63 120.8 . . ?
C64 C63 H63 120.8 . . ?
C65 C64 C63 121.8(13) . . ?
C65 C64 H64 119.1 . . ?
C63 C64 H64 119.1 . . ?
C64 C65 C66 117.8(14) . . ?
C64 C65 H65 121.1 . . ?
C66 C65 H65 121.1 . . ?
C65 C66 N61 122.0(14) . . ?
C65 C66 H66 119.0 . . ?
N61 C66 H66 119.0 . . ?
C62 N61 C66 121.8(11) . . ?
C62 N61 Co2 113.5(7) . . ?
C66 N61 Co2 124.1(8) . . ?
C8' N2' C7' 102.4(13) . . ?
C8' N2' C6 114.6(16) . . ?
C7' N2' C6 118.7(18) . . ?
C8' N2' Co2 107.0(13) . . ?
C7' N2' Co2 103.6(14) . . ?
C6 N2' Co2 109.4(12) . . ?
C52' C7' N2' 106.8(17) . . ?
C52' C7' H7'1 110.4 . . ?
N2' C7' H7'1 110.4 . . ?
C52' C7' H7'2 110.4 . . ?
N2' C7' H7'2 110.4 . . ?
H7'1 C7' H7'2 108.6 . . ?
N51' C52' C53' 128.2(17) . . ?
N51' C52' C7' 117.5(16) . . ?
C53' C52' C7' 114.1(16) . . ?
C54' C53' C52' 114.5(16) . . ?
C54' C53' H53' 122.7 . . ?
C52' C53' H53' 122.7 . . ?
C55' C54' C53' 119.7(15) . . ?
C55' C54' H54' 120.1 . . ?
C53' C54' H54' 120.1 . . ?
C54' C55' C56' 121.2(15) . . ?
C54' C55' H55' 119.4 . . ?
C56' C55' H55' 119.4 . . ?
N51' C56' C55' 121.4(14) . . ?
N51' C56' C57' 118.4(14) . . ?
C55' C56' C57' 119.9(14) . . ?
C56' C57' H57D 109.5 . . ?
C56' C57' H57E 109.5 . . ?
H57D C57' H57E 109.5 . . ?
C56' C57' H57F 109.5 . . ?
H57D C57' H57F 109.5 . . ?
H57E C57' H57F 109.5 . . ?
C52' N51' C56' 113.7(12) . . ?
C52' N51' Co2 110.9(9) . . ?
C56' N51' Co2 135.4(8) . . ?
N2' C8' C62' 105.4(15) . . ?
N2' C8' H8'1 110.7 . . ?
C62' C8' H8'1 110.7 . . ?
N2' C8' H8'2 110.7 . . ?
C62' C8' H8'2 110.7 . . ?
H8'1 C8' H8'2 108.8 . . ?
N61' C62' C63' 124.5(15) . . ?
N61' C62' C8' 116.0(14) . . ?
C63' C62' C8' 119.4(15) . . ?
C62' C63' C64' 114.6(15) . . ?
C62' C63' H63' 122.7 . . ?
C64' C63' H63' 122.7 . . ?
C65' C64' C63' 120.5(15) . . ?
C65' C64' H64' 119.7 . . ?
C63' C64' H64' 119.7 . . ?
C64' C65' C66' 122.0(16) . . ?
C64' C65' H65' 119.0 . . ?
C66' C65' H65' 119.0 . . ?
C65' C66' N61' 120.1(16) . . ?
C65' C66' H66' 119.9 . . ?
N61' C66' H66' 119.9 . . ?
C62' N61' C66' 117.8(15) . . ?
C62' N61' Co2 112.1(11) . . ?
C66' N61' Co2 130.0(13) . . ?
C76 N71 C72 116.4(13) . . ?
C76 N71 Co2 132.6(13) . . ?
C72 N71 Co2 110.9(11) . . ?
N71 C72 C81 114.6(15) . . ?
N71 C72 C73 122.7(15) . . ?
C81 C72 C73 122.7(16) . . ?
C74 C73 C84 122.9(16) . . ?
C74 C73 C72 119.0(16) . . ?
C84 C73 C72 118.1(16) . . ?
C73 C74 C75 120.2(16) . . ?
C73 C74 H74 119.9 . . ?
C75 C74 H74 119.9 . . ?
C74 C75 C76 118.6(16) . . ?
C74 C75 H75 120.7 . . ?
C76 C75 H75 120.7 . . ?
N71 C76 C75 123.0(16) . . ?
N71 C76 H76 118.5 . . ?
C75 C76 H76 118.5 . . ?
O2 C81 C82 123.4(18) . . ?
O2 C81 C72 117.0(18) . . ?
C82 C81 C72 119.6(18) . . ?
C81 C82 C83 115(2) . . ?
C81 C82 H82 122.5 . . ?
C83 C82 H82 122.5 . . ?
C84 C83 C82 126(2) . . ?
C84 C83 H83 117.1 . . ?
C82 C83 H83 117.1 . . ?
C83 C84 C73 118.8(19) . . ?
C83 C84 H84 120.6 . . ?
C73 C84 H84 120.6 . . ?
C81 O2 Co2 113.3(14) . . ?
C76' N71' C72' 122.7(14) . . ?
C76' N71' Co2 126.8(13) . . ?
C72' N71' Co2 110.4(12) . . ?
C73' C72' N71' 123.0(18) . . ?
C73' C72' C81' 123.0(17) . . ?
N71' C72' C81' 114.1(16) . . ?
C72' C73' C74' 114.8(17) . . ?
C72' C73' C84' 115.7(17) . . ?
C74' C73' C84' 129.5(16) . . ?
C75' C74' C73' 120.5(16) . . ?
C75' C74' H74' 119.7 . . ?
C73' C74' H74' 119.7 . . ?
C76' C75' C74' 119.5(16) . . ?
C76' C75' H75' 120.3 . . ?
C74' C75' H75' 120.3 . . ?
N71' C76' C75' 119.6(17) . . ?
N71' C76' H76' 120.2 . . ?
C75' C76' H76' 120.2 . . ?
O2' C81' C82' 124.7(19) . . ?
O2' C81' C72' 119.2(19) . . ?
C82' C81' C72' 116.1(19) . . ?
C81' C82' C83' 123(2) . . ?
C81' C82' H82' 118.3 . . ?
C83' C82' H82' 118.3 . . ?
C84' C83' C82' 120(2) . . ?
C84' C83' H83' 120.2 . . ?
C82' C83' H83' 120.2 . . ?
C83' C84' C73' 122(2) . . ?
C83' C84' H84' 118.8 . . ?
C73' C84' H84' 118.8 . . ?
C81' O2' Co2 109.0(14) . . ?
S2 Ag1 S1 157.5(2) . . ?
S2 Ag1 N91 89.3(2) . . ?
S1 Ag1 N91 112.7(2) . . ?
S1 Ag1' S2 176.1(4) . . ?
C92 N91 Ag1 171.2(9) . . ?
N91 C92 C93 177.7(12) . . ?
C92 C93 H93A 109.5 . . ?
C92 C93 H93B 109.5 . . ?
H93A C93 H93B 109.5 . . ?
C92 C93 H93C 109.5 . . ?
H93A C93 H93C 109.5 . . ?
H93B C93 H93C 109.5 . . ?
F4 Sb1 F3 92.6(7) . . ?
F4 Sb1 F1 87.9(8) . . ?
F3 Sb1 F1 177.6(9) . . ?
F4 Sb1 F6 93.2(8) . . ?
F3 Sb1 F6 90.1(8) . . ?
F1 Sb1 F6 87.4(8) . . ?
F4 Sb1 F5 89.9(7) . . ?
F3 Sb1 F5 94.5(7) . . ?
F1 Sb1 F5 87.9(7) . . ?
F6 Sb1 F5 174.3(8) . . ?
F4 Sb1 F2 176.1(8) . . ?
F3 Sb1 F2 88.1(8) . . ?
F1 Sb1 F2 91.5(8) . . ?
F6 Sb1 F2 90.6(8) . . ?
F5 Sb1 F2 86.3(7) . . ?
F4' Sb1' F3' 90.8(8) . . ?
F4' Sb1' F1' 89.8(7) . . ?
F3' Sb1' F1' 178.5(8) . . ?
F4' Sb1' F2' 179.3(8) . . ?
F3' Sb1' F2' 89.8(8) . . ?
F1' Sb1' F2' 89.5(8) . . ?
F4' Sb1' F5' 91.1(8) . . ?
F3' Sb1' F5' 91.9(7) . . ?
F1' Sb1' F5' 89.3(8) . . ?
F2' Sb1' F5' 89.0(8) . . ?
F4' Sb1' F6' 88.5(7) . . ?
F3' Sb1' F6' 89.4(7) . . ?
F1' Sb1' F6' 89.4(7) . . ?
F2' Sb1' F6' 91.3(7) . . ?
F5' Sb1' F6' 178.7(8) . . ?
F9 Sb2 F8 94.5(6) . . ?
F9 Sb2 F7 175.6(6) . . ?
F8 Sb2 F7 89.8(5) . . ?
F9 Sb2 F10 88.5(6) . . ?
F8 Sb2 F10 176.6(5) . . ?
F7 Sb2 F10 87.1(5) . . ?
F9 Sb2 F11 89.6(6) . . ?
F8 Sb2 F11 88.0(5) . . ?
F7 Sb2 F11 89.8(6) . . ?
F10 Sb2 F11 90.5(5) . . ?
F9 Sb2 F12 89.4(6) . . ?
F8 Sb2 F12 94.3(5) . . ?
F7 Sb2 F12 91.0(6) . . ?
F10 Sb2 F12 87.3(5) . . ?
F11 Sb2 F12 177.6(6) . . ?
F9' Sb2' F10' 90.3(14) . . ?
F9' Sb2' F7' 177.9(17) . . ?
F10' Sb2' F7' 88.6(14) . . ?
F9' Sb2' F8' 91.2(14) . . ?
F10' Sb2' F8' 178.4(16) . . ?
F7' Sb2' F8' 89.8(14) . . ?
F9' Sb2' F11' 91.3(14) . . ?
F10' Sb2' F11' 91.6(14) . . ?
F7' Sb2' F11' 90.6(14) . . ?
F8' Sb2' F11' 88.4(14) . . ?
F9' Sb2' F12' 89.9(14) . . ?
F10' Sb2' F12' 89.4(14) . . ?
F7' Sb2' F12' 88.3(14) . . ?
F8' Sb2' F12' 90.5(14) . . ?
F11' Sb2' F12' 178.4(17) . . ?
F9C Sb2C F10C 94.7(10) . . ?
F9C Sb2C F12C 91.8(10) . . ?
F10C Sb2C F12C 90.4(10) . . ?
F9C Sb2C F11C 92.4(10) . . ?
F10C Sb2C F11C 88.0(10) . . ?
F12C Sb2C F11C 175.5(12) . . ?
F9C Sb2C F7C 177.3(10) . . ?
F10C Sb2C F7C 87.5(10) . . ?
F12C Sb2C F7C 86.4(10) . . ?
F11C Sb2C F7C 89.3(10) . . ?
F9C Sb2C F8C 91.7(9) . . ?
F10C Sb2C F8C 171.6(10) . . ?
F12C Sb2C F8C 94.9(9) . . ?
F11C Sb2C F8C 86.3(9) . . ?
F7C Sb2C F8C 86.3(9) . . ?
F13 Sb3 F16 91.0(7) . . ?
F13 Sb3 F14 89.9(6) . . ?
F16 Sb3 F14 177.1(8) . . ?
F13 Sb3 F15 175.1(7) . . ?
F16 Sb3 F15 92.4(8) . . ?
F14 Sb3 F15 86.5(7) . . ?
F13 Sb3 F17 94.2(8) . . ?
F16 Sb3 F17 95.5(8) . . ?
F14 Sb3 F17 87.2(7) . . ?
F15 Sb3 F17 88.9(8) . . ?
F13 Sb3 F18 88.2(7) . . ?
F16 Sb3 F18 90.9(7) . . ?
F14 Sb3 F18 86.3(6) . . ?
F15 Sb3 F18 88.3(7) . . ?
F17 Sb3 F18 173.1(8) . . ?
F13' Sb3' F16' 90.6(10) . . ?
F13' Sb3' F15' 176.1(10) . . ?
F16' Sb3' F15' 93.0(10) . . ?
F13' Sb3' F17' 92.9(11) . . ?
F16' Sb3' F17' 88.3(10) . . ?
F15' Sb3' F17' 88.7(10) . . ?
F13' Sb3' F18' 89.2(10) . . ?
F16' Sb3' F18' 91.1(10) . . ?
F15' Sb3' F18' 89.2(10) . . ?
F17' Sb3' F18' 177.8(12) . . ?
F13' Sb3' F14' 93.8(10) . . ?
F16' Sb3' F14' 175.6(11) . . ?
F15' Sb3' F14' 82.6(9) . . ?
F17' Sb3' F14' 91.8(11) . . ?
F18' Sb3' F14' 88.7(10) . . ?
C2S C1S H1S1 109.5 . . ?
C2S C1S H1S2 109.5 . . ?
H1S1 C1S H1S2 109.5 . . ?
C2S C1S H1S3 109.5 . . ?
H1S1 C1S H1S3 109.5 . . ?
H1S2 C1S H1S3 109.5 . . ?
N1S C2S C1S 178.6(16) . . ?

loop_
_geom_bond_atom_site_label_1
_geom_bond_atom_site_label_2
_geom_bond_distance
_geom_bond_site_symmetry_2
_geom_bond_publ_flag
Co1 O1' 1.914(8) . ?
Co1 O1 1.919(7) . ?
Co1 N31' 1.929(9) . ?
Co1 N31 1.934(7) . ?
Co1 N1 1.943(6) . ?
Co1 N21 1.953(5) . ?
Co1 N11 2.020(5) . ?
Co1 S1 2.2500(19) . ?
S1 C1 1.816(7) . ?
S1 Ag1' 2.287(8) . ?
S1 Ag1 2.452(3) . ?
C1 C2 1.509(11) . ?
C1 H1A 0.9900 . ?
C1 H1B 0.9900 . ?
C2 N1 1.499(9) . ?
C2 H2A 0.9900 . ?
C2 H2B 0.9900 . ?
N1 C4 1.495(9) . ?
N1 C3 1.507(8) . ?
C3 C12 1.486(9) . ?
C3 H3A 0.9900 . ?
C3 H3B 0.9900 . ?
C12 N11 1.337(8) . ?
C12 C13 1.395(8) . ?
C13 C14 1.402(10) . ?
C13 H13 0.9500 . ?
C14 C15 1.363(10) . ?
C14 H14 0.9500 . ?
C15 C16 1.413(9) . ?
C15 H15 0.9500 . ?
C16 N11 1.354(9) . ?
C16 C17 1.484(10) . ?
C17 H17A 0.9800 . ?
C17 H17B 0.9800 . ?
C17 H17C 0.9800 . ?
C4 C22 1.501(9) . ?
C4 H4A 0.9900 . ?
C4 H4B 0.9900 . ?
C22 N21 1.340(8) . ?
C22 C23 1.385(8) . ?
C23 C24 1.420(9) . ?
C23 H23 0.9500 . ?
C24 C25 1.365(9) . ?
C24 H24 0.9500 . ?
C25 C26 1.371(8) . ?
C25 H25 0.9500 . ?
C26 N21 1.361(8) . ?
C26 H26 0.9500 . ?
N31 C36 1.330(13) . ?
N31 C32 1.393(12) . ?
C32 C41 1.402(15) . ?
C32 C33 1.420(14) . ?
C33 C34 1.321(17) . ?
C33 C44 1.383(16) . ?
C34 C35 1.390(17) . ?
C34 H34 0.9500 . ?
C35 C36 1.419(14) . ?
C35 H35 0.9500 . ?
C36 H36 0.9500 . ?
C41 O1 1.329(13) . ?
C41 C42 1.390(14) . ?
C42 C43 1.452(17) . ?
C42 H42 0.9500 . ?
C43 C44 1.352(18) . ?
C43 H43 0.9500 . ?
C44 H44 0.9500 . ?
N31' C36' 1.331(16) . ?
N31' C32' 1.394(14) . ?
C32' C41' 1.408(17) . ?
C32' C33' 1.436(16) . ?
C33' C34' 1.322(19) . ?
C33' C44' 1.388(19) . ?
C34' C35' 1.39(2) . ?
C34' H34' 0.9500 . ?
C35' C36' 1.427(17) . ?
C35' H35' 0.9500 . ?
C36' H36' 0.9500 . ?
C41' O1' 1.318(15) . ?
C41' C42' 1.399(16) . ?
C42' C43' 1.45(2) . ?
C42' H42' 0.9500 . ?
C43' C44' 1.36(2) . ?
C43' H43' 0.9500 . ?
C44' H44' 0.9500 . ?
Co2 N2 1.892(18) . ?
Co2 N51 1.923(14) . ?
Co2 O2 1.931(8) . ?
Co2 O2' 1.933(7) . ?
Co2 N71' 1.944(9) . ?
Co2 N71 1.948(9) . ?
Co2 N61 1.970(5) . ?
Co2 N51' 1.970(5) . ?
Co2 N2' 2.02(2) . ?
Co2 N61' 2.037(17) . ?
Co2 S2 2.2612(19) . ?
S2 C5 1.832(8) . ?
S2 Ag1 2.4300(18) . ?
S2 Ag1' 2.504(8) . ?
C5 C6 1.472(10) . ?
C5 H5A 0.9900 . ?
C5 H5B 0.9900 . ?
C6 N2 1.515(11) . ?
C6 N2' 1.516(11) . ?
C6 H6A 0.9900 . ?
C6 H6B 0.9900 . ?
N2 C8 1.485(16) . ?
N2 C7 1.499(16) . ?
C7 C52 1.493(16) . ?
C7 H7A 0.9900 . ?
C7 H7B 0.9900 . ?
C52 N51 1.354(16) . ?
C52 C53 1.405(15) . ?
C53 C54 1.372(17) . ?
C53 H53 0.9500 . ?
C54 C55 1.358(16) . ?
C54 H54 0.9500 . ?
C55 C56 1.397(14) . ?
C55 H55 0.9500 . ?
C56 N51 1.349(15) . ?
C56 C57 1.397(18) . ?
C57 H57A 0.9800 . ?
C57 H57B 0.9800 . ?
C57 H57C 0.9800 . ?
C8 C62 1.520(16) . ?
C8 H8A 0.9900 . ?
C8 H8B 0.9900 . ?
C62 N61 1.346(15) . ?
C62 C63 1.396(16) . ?
C63 C64 1.434(16) . ?
C63 H63 0.9500 . ?
C64 C65 1.333(16) . ?
C64 H64 0.9500 . ?
C65 C66 1.362(15) . ?
C65 H65 0.9500 . ?
C66 N61 1.369(14) . ?
C66 H66 0.9500 . ?
N2' C8' 1.485(18) . ?
N2' C7' 1.503(18) . ?
C7' C52' 1.480(18) . ?
C7' H7'1 0.9900 . ?
C7' H7'2 0.9900 . ?
C52' N51' 1.351(17) . ?
C52' C53' 1.400(18) . ?
C53' C54' 1.381(18) . ?
C53' H53' 0.9500 . ?
C54' C55' 1.370(17) . ?
C54' H54' 0.9500 . ?
C55' C56' 1.396(17) . ?
C55' H55' 0.9500 . ?
C56' N51' 1.380(17) . ?
C56' C57' 1.451(18) . ?
C57' H57D 0.9800 . ?
C57' H57E 0.9800 . ?
C57' H57F 0.9800 . ?
C8' C62' 1.504(17) . ?
C8' H8'1 0.9900 . ?
C8' H8'2 0.9900 . ?
C62' N61' 1.350(17) . ?
C62' C63' 1.385(17) . ?
C63' C64' 1.420(18) . ?
C63' H63' 0.9500 . ?
C64' C65' 1.329(18) . ?
C64' H64' 0.9500 . ?
C65' C66' 1.362(17) . ?
C65' H65' 0.9500 . ?
C66' N61' 1.364(17) . ?
C66' H66' 0.9500 . ?
N71 C76 1.324(17) . ?
N71 C72 1.399(17) . ?
C72 C81 1.41(2) . ?
C72 C73 1.425(18) . ?
C73 C74 1.33(2) . ?
C73 C84 1.38(2) . ?
C74 C75 1.403(19) . ?
C74 H74 0.9500 . ?
C75 C76 1.429(18) . ?
C75 H75 0.9500 . ?
C76 H76 0.9500 . ?
C81 O2 1.319(19) . ?
C81 C82 1.39(2) . ?
C82 C83 1.45(2) . ?
C82 H82 0.9500 . ?
C83 C84 1.36(2) . ?
C83 H83 0.9500 . ?
C84 H84 0.9500 . ?
N71' C76' 1.31(2) . ?
N71' C72' 1.37(2) . ?
C72' C73' 1.35(2) . ?
C72' C81' 1.45(3) . ?
C73' C74' 1.45(3) . ?
C73' C84' 1.49(3) . ?
C74' C75' 1.40(2) . ?
C74' H74' 0.9500 . ?
C75' C76' 1.37(2) . ?
C75' H75' 0.9500 . ?
C76' H76' 0.9500 . ?
C81' O2' 1.34(2) . ?
C81' C82' 1.38(2) . ?
C82' C83' 1.38(3) . ?
C82' H82' 0.9500 . ?
C83' C84' 1.31(3) . ?
C83' H83' 0.9500 . ?
C84' H84' 0.9500 . ?
Ag1 N91 2.527(10) . ?
N91 C92 1.128(11) . ?
C92 C93 1.454(13) . ?
C93 H93A 0.9800 . ?
C93 H93B 0.9800 . ?
C93 H93C 0.9800 . ?
Sb1 F4 1.834(11) . ?
Sb1 F3 1.836(11) . ?
Sb1 F1 1.872(11) . ?
Sb1 F6 1.876(12) . ?
Sb1 F5 1.879(11) . ?
Sb1 F2 1.904(11) . ?
Sb1' F4' 1.848(12) . ?
Sb1' F3' 1.853(11) . ?
Sb1' F1' 1.858(11) . ?
Sb1' F2' 1.877(13) . ?
Sb1' F5' 1.881(11) . ?
Sb1' F6' 1.883(10) . ?
Sb2 F9 1.819(11) . ?
Sb2 F8 1.831(7) . ?
Sb2 F7 1.840(10) . ?
Sb2 F10 1.873(9) . ?
Sb2 F11 1.874(10) . ?
Sb2 F12 1.877(10) . ?
Sb2' F9' 1.835(16) . ?
Sb2' F10' 1.839(17) . ?
Sb2' F7' 1.854(16) . ?
Sb2' F8' 1.864(16) . ?
Sb2' F11' 1.886(17) . ?
Sb2' F12' 1.891(16) . ?
Sb2C F9C 1.794(14) . ?
Sb2C F10C 1.821(14) . ?
Sb2C F12C 1.875(15) . ?
Sb2C F11C 1.881(15) . ?
Sb2C F7C 1.883(14) . ?
Sb2C F8C 1.951(13) . ?
Sb3 F13 1.812(11) . ?
Sb3 F16 1.825(12) . ?
Sb3 F14 1.867(10) . ?
Sb3 F15 1.869(12) . ?
Sb3 F17 1.893(13) . ?
Sb3 F18 1.926(12) . ?
Sb3' F13' 1.814(14) . ?
Sb3' F16' 1.815(14) . ?
Sb3' F15' 1.884(13) . ?
Sb3' F17' 1.889(15) . ?
Sb3' F18' 1.890(14) . ?
Sb3' F14' 1.898(14) . ?
C1S C2S 1.402(16) . ?
C1S H1S1 0.9800 . ?
C1S H1S2 0.9800 . ?
C1S H1S3 0.9800 . ?
C2S N1S 1.112(13) . ?

loop_
_geom_torsion_atom_site_label_1
_geom_torsion_atom_site_label_2
_geom_torsion_atom_site_label_3
_geom_torsion_atom_site_label_4
_geom_torsion
_geom_torsion_site_symmetry_1
_geom_torsion_site_symmetry_2
_geom_torsion_site_symmetry_3
_geom_torsion_site_symmetry_4
_geom_torsion_publ_flag
Co1 S1 C1 C2 -42.6(4) . . . . ?
Ag1' S1 C1 C2 74.3(5) . . . . ?
Ag1 S1 C1 C2 69.9(5) . . . . ?
S1 C1 C2 N1 52.6(6) . . . . ?
C1 C2 N1 C4 -152.7(5) . . . . ?
C1 C2 N1 C3 86.7(7) . . . . ?
C1 C2 N1 Co1 -33.6(6) . . . . ?
C4 N1 C3 C12 152.8(6) . . . . ?
C2 N1 C3 C12 -85.6(7) . . . . ?
Co1 N1 C3 C12 39.4(7) . . . . ?
N1 C3 C12 N11 -28.1(9) . . . . ?
N1 C3 C12 C13 154.0(6) . . . . ?
N11 C12 C13 C14 -0.3(11) . . . . ?
C3 C12 C13 C14 177.5(7) . . . . ?
C12 C13 C14 C15 0.9(11) . . . . ?
C13 C14 C15 C16 0.3(11) . . . . ?
C14 C15 C16 N11 -2.3(10) . . . . ?
C14 C15 C16 C17 178.2(8) . . . . ?
C13 C12 N11 C16 -1.6(10) . . . . ?
C3 C12 N11 C16 -179.5(6) . . . . ?
C13 C12 N11 Co1 -179.8(6) . . . . ?
C3 C12 N11 Co1 2.3(8) . . . . ?
C15 C16 N11 C12 2.9(10) . . . . ?
C17 C16 N11 C12 -177.6(7) . . . . ?
C15 C16 N11 Co1 -179.3(5) . . . . ?
C17 C16 N11 Co1 0.2(11) . . . . ?
C2 N1 C4 C22 80.6(7) . . . . ?
C3 N1 C4 C22 -156.3(6) . . . . ?
Co1 N1 C4 C22 -43.2(6) . . . . ?
N1 C4 C22 N21 33.7(8) . . . . ?
N1 C4 C22 C23 -145.7(7) . . . . ?
N21 C22 C23 C24 2.5(11) . . . . ?
C4 C22 C23 C24 -178.2(7) . . . . ?
C22 C23 C24 C25 -1.8(11) . . . . ?
C23 C24 C25 C26 0.0(11) . . . . ?
C24 C25 C26 N21 1.1(10) . . . . ?
C23 C22 N21 C26 -1.4(10) . . . . ?
C4 C22 N21 C26 179.3(6) . . . . ?
C23 C22 N21 Co1 172.0(5) . . . . ?
C4 C22 N21 Co1 -7.4(8) . . . . ?
C25 C26 N21 C22 -0.5(10) . . . . ?
C25 C26 N21 Co1 -172.8(5) . . . . ?
C36 N31 C32 C41 180.0(2) . . . . ?
Co1 N31 C32 C41 1.3(6) . . . . ?
C36 N31 C32 C33 0.05(17) . . . . ?
Co1 N31 C32 C33 -178.6(5) . . . . ?
N31 C32 C33 C34 -0.07(17) . . . . ?
C41 C32 C33 C34 -180.0(2) . . . . ?
N31 C32 C33 C44 179.93(16) . . . . ?
C41 C32 C33 C44 0.0(2) . . . . ?
C44 C33 C34 C35 179.9(3) . . . . ?
C32 C33 C34 C35 -0.1(4) . . . . ?
C33 C34 C35 C36 0.2(5) . . . . ?
C32 N31 C36 C35 0.1(4) . . . . ?
Co1 N31 C36 C35 178.5(7) . . . . ?
C34 C35 C36 N31 -0.2(5) . . . . ?
N31 C32 C41 O1 0.5(3) . . . . ?
C33 C32 C41 O1 -179.6(2) . . . . ?
N31 C32 C41 C42 179.9(2) . . . . ?
C33 C32 C41 C42 -0.2(4) . . . . ?
O1 C41 C42 C43 179.6(3) . . . . ?
C32 C41 C42 C43 0.2(5) . . . . ?
C41 C42 C43 C44 -0.1(5) . . . . ?
C42 C43 C44 C33 -0.1(5) . . . . ?
C34 C33 C44 C43 -179.9(3) . . . . ?
C32 C33 C44 C43 0.1(4) . . . . ?
C42 C41 O1 Co1 178.6(6) . . . . ?
C32 C41 O1 Co1 -2.0(6) . . . . ?
C36' N31' C32' C41' 180.0(2) . . . . ?
Co1 N31' C32' C41' -1.8(7) . . . . ?
C36' N31' C32' C33' 0.04(17) . . . . ?
Co1 N31' C32' C33' 178.3(7) . . . . ?
N31' C32' C33' C34' -0.08(16) . . . . ?
C41' C32' C33' C34' 180.0(2) . . . . ?
N31' C32' C33' C44' 179.99(16) . . . . ?
C41' C32' C33' C44' 0.1(2) . . . . ?
C44' C33' C34' C35' 180.0(3) . . . . ?
C32' C33' C34' C35' 0.1(4) . . . . ?
C33' C34' C35' C36' 0.0(5) . . . . ?
C32' N31' C36' C35' 0.0(4) . . . . ?
Co1 N31' C36' C35' -177.7(9) . . . . ?
C34' C35' C36' N31' 0.0(5) . . . . ?
N31' C32' C41' O1' 0.4(4) . . . . ?
C33' C32' C41' O1' -179.7(2) . . . . ?
N31' C32' C41' C42' 179.9(2) . . . . ?
C33' C32' C41' C42' -0.2(4) . . . . ?
O1' C41' C42' C43' 179.7(3) . . . . ?
C32' C41' C42' C43' 0.2(4) . . . . ?
C41' C42' C43' C44' -0.1(5) . . . . ?
C42' C43' C44' C33' 0.1(5) . . . . ?
C34' C33' C44' C43' -179.9(3) . . . . ?
C32' C33' C44' C43' 0.0(4) . . . . ?
C42' C41' O1' Co1 -178.2(8) . . . . ?
C32' C41' O1' Co1 1.3(8) . . . . ?
Co2 S2 C5 C6 42.3(5) . . . . ?
Ag1 S2 C5 C6 -69.4(5) . . . . ?
Ag1' S2 C5 C6 -63.5(5) . . . . ?
S2 C5 C6 N2 -50.9(10) . . . . ?
S2 C5 C6 N2' -56.3(12) . . . . ?
C5 C6 N2 C8 -86.1(12) . . . . ?
C5 C6 N2 C7 150.1(10) . . . . ?
C5 C6 N2 Co2 32.8(14) . . . . ?
N51 Co2 N2 C8 -153.3(12) . . . . ?
O2 Co2 N2 C8 -64.8(11) . . . . ?
N61 Co2 N2 C8 27.1(10) . . . . ?
S2 Co2 N2 C8 114.5(10) . . . . ?
N51 Co2 N2 C7 -28.4(10) . . . . ?
O2 Co2 N2 C7 60.1(10) . . . . ?
N61 Co2 N2 C7 152.0(8) . . . . ?
S2 Co2 N2 C7 -120.6(8) . . . . ?
N51 Co2 N2 C6 89.2(14) . . . . ?
O2 Co2 N2 C6 177.6(12) . . . . ?
N61 Co2 N2 C6 -90.5(11) . . . . ?
S2 Co2 N2 C6 -3.0(11) . . . . ?
C8 N2 C7 C52 155.5(15) . . . . ?
C6 N2 C7 C52 -88.0(16) . . . . ?
Co2 N2 C7 C52 36.2(14) . . . . ?
N2 C7 C52 N51 -27(2) . . . . ?
N2 C7 C52 C53 151.5(16) . . . . ?
N51 C52 C53 C54 -4(3) . . . . ?
C7 C52 C53 C54 177.2(16) . . . . ?
C52 C53 C54 C55 1(2) . . . . ?
C53 C54 C55 C56 0(2) . . . . ?
C54 C55 C56 N51 2(3) . . . . ?
C54 C55 C56 C57 179.5(17) . . . . ?
C57 C56 N51 C52 178(2) . . . . ?
C55 C56 N51 C52 -5(3) . . . . ?
C57 C56 N51 Co2 -1(3) . . . . ?
C55 C56 N51 Co2 175.8(17) . . . . ?
C53 C52 N51 C56 6(3) . . . . ?
C7 C52 N51 C56 -175.5(18) . . . . ?
C53 C52 N51 Co2 -174.5(15) . . . . ?
C7 C52 N51 Co2 4(2) . . . . ?
C7 N2 C8 C62 -154.1(17) . . . . ?
C6 N2 C8 C62 89(2) . . . . ?
Co2 N2 C8 C62 -35.9(19) . . . . ?
N2 C8 C62 N61 26(3) . . . . ?
N2 C8 C62 C63 -159(3) . . . . ?
N61 C62 C63 C64 -9(4) . . . . ?
C8 C62 C63 C64 177(2) . . . . ?
C62 C63 C64 C65 5(3) . . . . ?
C63 C64 C65 C66 -1(3) . . . . ?
C64 C65 C66 N61 1(3) . . . . ?
C63 C62 N61 C66 10(4) . . . . ?
C8 C62 N61 C66 -175.1(19) . . . . ?
C63 C62 N61 Co2 -179(2) . . . . ?
C8 C62 N61 Co2 -4(3) . . . . ?
C65 C66 N61 C62 -6(3) . . . . ?
C65 C66 N61 Co2 -175.9(15) . . . . ?
C5 C6 N2' C8' 157.9(13) . . . . ?
C5 C6 N2' C7' -80.8(18) . . . . ?
C5 C6 N2' Co2 37.8(15) . . . . ?
C8' N2' C7' C52' -154(2) . . . . ?
C6 N2' C7' C52' 78(3) . . . . ?
Co2 N2' C7' C52' -43(2) . . . . ?
N2' C7' C52' N51' 34(4) . . . . ?
N2' C7' C52' C53' -142(3) . . . . ?
N51' C52' C53' C54' 12(6) . . . . ?
C7' C52' C53' C54' -173(3) . . . . ?
C52' C53' C54' C55' -11(4) . . . . ?
C53' C54' C55' C56' 9(4) . . . . ?
C54' C55' C56' N51' -5(4) . . . . ?
C54' C55' C56' C57' -179(2) . . . . ?
C53' C52' N51' C56' -9(5) . . . . ?
C7' C52' N51' C56' 177(3) . . . . ?
C53' C52' N51' Co2 169(4) . . . . ?
C7' C52' N51' Co2 -5(4) . . . . ?
C55' C56' N51' C52' 5(4) . . . . ?
C57' C56' N51' C52' 179(3) . . . . ?
C55' C56' N51' Co2 -173.0(15) . . . . ?
C57' C56' N51' Co2 1(4) . . . . ?
C7' N2' C8' C62' 154.3(19) . . . . ?
C6 N2' C8' C62' -76(2) . . . . ?
Co2 N2' C8' C62' 45.7(17) . . . . ?
N2' C8' C62' N61' -36(3) . . . . ?
N2' C8' C62' C63' 143(2) . . . . ?
N61' C62' C63' C64' -8(3) . . . . ?
C8' C62' C63' C64' 174(2) . . . . ?
C62' C63' C64' C65' 6(3) . . . . ?
C63' C64' C65' C66' -3(3) . . . . ?
C64' C65' C66' N61' 2(4) . . . . ?
C63' C62' N61' C66' 6(4) . . . . ?
C8' C62' N61' C66' -175(2) . . . . ?
C63' C62' N61' Co2 -171(2) . . . . ?
C8' C62' N61' Co2 8(3) . . . . ?
C65' C66' N61' C62' -3(4) . . . . ?
C65' C66' N61' Co2 174(2) . . . . ?
C76 N71 C72 C81 179.8(2) . . . . ?
Co2 N71 C72 C81 -2.5(6) . . . . ?
C76 N71 C72 C73 -0.04(17) . . . . ?
Co2 N71 C72 C73 177.6(6) . . . . ?
N71 C72 C73 C74 0.03(17) . . . . ?
C81 C72 C73 C74 -179.8(2) . . . . ?
N71 C72 C73 C84 -179.97(16) . . . . ?
C81 C72 C73 C84 0.2(2) . . . . ?
C84 C73 C74 C75 179.9(3) . . . . ?
C72 C73 C74 C75 -0.1(4) . . . . ?
C73 C74 C75 C76 0.1(5) . . . . ?
C72 N71 C76 C75 0.1(4) . . . . ?
Co2 N71 C76 C75 -177.0(8) . . . . ?
C74 C75 C76 N71 -0.1(5) . . . . ?
N71 C72 C81 O2 0.3(3) . . . . ?
C73 C72 C81 O2 -179.8(2) . . . . ?
N71 C72 C81 C82 180.0(2) . . . . ?
C73 C72 C81 C82 -0.1(4) . . . . ?
O2 C81 C82 C83 179.6(3) . . . . ?
C72 C81 C82 C83 0.0(4) . . . . ?
C81 C82 C83 C84 0.2(5) . . . . ?
C82 C83 C84 C73 -0.2(5) . . . . ?
C74 C73 C84 C83 -180.0(3) . . . . ?
C72 C73 C84 C83 0.0(4) . . . . ?
C82 C81 O2 Co2 -177.6(7) . . . . ?
C72 C81 O2 Co2 2.0(7) . . . . ?
C76' N71' C72' C73' -0.09(19) . . . . ?
Co2 N71' C72' C73' 175.4(5) . . . . ?
C76' N71' C72' C81' 179.8(2) . . . . ?
Co2 N71' C72' C81' -4.7(6) . . . . ?
N71' C72' C73' C74' -0.02(16) . . . . ?
C81' C72' C73' C74' -179.9(2) . . . . ?
N71' C72' C73' C84' -179.95(16) . . . . ?
C81' C72' C73' C84' 0.2(2) . . . . ?
C72' C73' C74' C75' 0.1(4) . . . . ?
C84' C73' C74' C75' 180.0(3) . . . . ?
C73' C74' C75' C76' 0.0(5) . . . . ?
C72' N71' C76' C75' 0.1(4) . . . . ?
Co2 N71' C76' C75' -174.6(6) . . . . ?
C74' C75' C76' N71' -0.1(5) . . . . ?
C73' C72' C81' O2' -179.7(2) . . . . ?
N71' C72' C81' O2' 0.5(4) . . . . ?
C73' C72' C81' C82' -0.2(4) . . . . ?
N71' C72' C81' C82' 180.0(2) . . . . ?
O2' C81' C82' C83' 179.4(4) . . . . ?
C72' C81' C82' C83' -0.1(5) . . . . ?
C81' C82' C83' C84' 0.3(6) . . . . ?
C82' C83' C84' C73' -0.2(5) . . . . ?
C72' C73' C84' C83' 0.0(4) . . . . ?
C74' C73' C84' C83' -179.9(3) . . . . ?
C82' C81' O2' Co2 -175.5(6) . . . . ?
C72' C81' O2' Co2 4.0(6) . . . . ?

loop_
_twin_individual_id
_twin_individual_mass_fraction_refined
_oxdiff_twin_reflns_isolated
_oxdiff_twin_reflns_overlapped
_twin_individual_twin_lattice_type
_twin_individual_twin_matrix_11
_twin_individual_twin_matrix_12
_twin_individual_twin_matrix_13
_twin_individual_twin_matrix_21
_twin_individual_twin_matrix_22
_twin_individual_twin_matrix_23
_twin_individual_twin_matrix_31
_twin_individual_twin_matrix_32
_twin_individual_twin_matrix_33
1 0.8691 11021 57200 ref 1.0000 0.0000 0.0000 0.0000 1.0000 0.0000 0.0000 0.0000 1.0000
2 0.1309 0 57200 nmt -0.9977 -0.0012 0.0021 -0.0025 -0.9993 -0.0090 0.9372 -0.0001 0.9984
